data_7706617
loop_
_publ_author_name
'Zhang, Jianfeng'
'Wenzel, Marco'
'Schnaars, Kathleen'
'Hennersdorf, Felix'
'Schwedtmann, Kai'
'M\"arz, Juliane'
'Rossberg, Andr\'e'
'Kaden, Peter'
'Kraus, Florian'
'Stumpf, Thorsten'
'Weigand, Jan J.'

_publ_section_title
;
 Coordination of trivalent lanthanum and cerium, and tetravalent cerium
 and actinides (An = Th(IV), U(IV), Np(IV)) by a 4-phosphoryl
 1<i>H</i>-pyrazol-5-olate ligand in solution and the solid state.
;
_journal_issue 10
_journal_name_full 'Dalton transactions (Cambridge, England : 2003)'
_journal_page_first 3550
_journal_page_last 3558
_journal_paper_doi 10.1039/d1dt00365h
_journal_volume 50
_journal_year 2021
_chemical_formula_moiety 'C68 H96 N8 O16 P4 U'
_chemical_formula_sum 'C68 H96 N8 O16 P4 U'
_chemical_formula_weight 1643.43
_space_group_crystal_system monoclinic
_space_group_IT_number 14
_space_group_name_Hall '-P 2yn'
_space_group_name_H-M_alt 'P 1 21/n 1'
_atom_sites_solution_hydrogens geom
_atom_sites_solution_primary dual
_audit_creation_date 2020-07-31
_audit_creation_method
;
Olex2 1.2
(compiled 2018.05.29 svn.r3508 for OlexSys, GUI svn.r5506)
;
_audit_update_record
;
2020-08-02 deposited with the CCDC.	2021-02-12 downloaded from the CCDC.
;
_cell_angle_alpha 90
_cell_angle_beta 101.1117(6)
_cell_angle_gamma 90
_cell_formula_units_Z 8
_cell_length_a 32.05395(19)
_cell_length_b 13.02519(5)
_cell_length_c 36.6159(2)
_cell_measurement_reflns_used 103494
_cell_measurement_temperature 100.00(10)
_cell_measurement_theta_max 76.3640
_cell_measurement_theta_min 2.5990
_cell_volume 15000.87(14)
_computing_cell_refinement 'CrysAlisPro 1.171.38.43 (Rigaku OD, 2015)'
_computing_data_collection 'CrysAlisPro 1.171.38.43 (Rigaku OD, 2015)'
_computing_data_reduction 'CrysAlisPro 1.171.38.43 (Rigaku OD, 2015)'
_computing_molecular_graphics 'Olex2 (Dolomanov et al., 2009)'
_computing_publication_material 'Olex2 (Dolomanov et al., 2009)'
_computing_structure_refinement 'ShelXL (Sheldrick, 2015)'
_computing_structure_solution 'ShelXT (Sheldrick, 2015)'
_diffrn_ambient_environment N~2~
_diffrn_ambient_temperature 100.00(10)
_diffrn_detector 'CCD plate'
_diffrn_detector_area_resol_mean 10.5700
_diffrn_detector_type AtlasS2
_diffrn_measured_fraction_theta_full 1.000
_diffrn_measured_fraction_theta_max 0.992
_diffrn_measurement_details
;
List of Runs (angles in degrees, time in seconds):

  # Type    Start    End  Width  t~exp~   \w     \q     \k     \f   Frames
#--------------------------------------------------------------------------
  1  \w    -54.00  14.00   0.50    4.00    --  -38.50  98.00 -92.00  136
  2  \w     35.00  81.00   0.50    4.00    --   42.50 -98.00 160.00   92
  3  \w     77.00 106.00   0.50   16.00    --  111.00 -98.00 160.00   58
  4  \w    104.00 156.00   0.50   16.00    --  111.00  98.00 -92.00  104
  5  \w   -116.00  -3.00   0.50    4.00    --  -38.50 -19.00 150.00  226
  6  \w    -27.00  65.00   0.50    4.00    --   42.50 -38.00  60.00  184
  7  \w     24.00 107.00   0.50    4.00    --   42.50  57.00  30.00  166
  8  \w     53.00  98.00   0.50    4.00    --   42.50-125.00  60.00   90
  9  \w     41.00 135.00   0.50   16.00    --  111.00 -61.00  60.00  188
 10  \w     47.00  74.00   0.50   16.00    --  111.00 -30.00 -90.00   54
 11  \w     99.00 132.00   0.50   16.00    --  111.00 125.00 -30.00   66
 12  \w     85.00 112.00   0.50   16.00    --  111.00-125.00 150.00   54
 13  \w     50.00  80.00   0.50   16.00    --  111.00-125.00 -60.00   60
 14  \w     30.00 107.00   0.50   16.00    --  111.00 -94.00 -60.00  154
 15  \w     39.00 107.00   0.50   16.00    --  111.00 -94.00-150.00  136
 16  \w     94.00 178.00   0.50   16.00    --  111.00  30.00  90.00  168
 17  \w     32.00 107.00   0.50   16.00    --  111.00 -94.00   0.00  150
 18  \w     97.00 148.00   0.50   16.00    --  111.00 125.00   0.00  102
 19  \w     45.00  70.00   0.50   16.00    --  111.00-125.00 150.00   50
 20  \w     71.00 105.00   0.50   16.00    --  111.00 -94.00-180.00   68
 21  \w     39.00  66.00   0.50   16.00    --  111.00 -94.00-180.00   54
 22  \w     50.00  77.00   0.50   16.00    --  111.00 -94.00  30.00   54
 23  \w     80.00 107.00   0.50   16.00    --  111.00 -94.00  30.00   54
 24  \w     30.00  74.00   0.50   16.00    --  111.00 -94.00 -30.00   88
 25  \w     77.00 104.00   0.50   16.00    --  111.00  15.00-120.00   54
 26  \w    124.00 167.00   0.50   16.00    --  111.00  15.00-120.00   86
 27  \w     77.00 135.00   0.50   16.00    --  111.00 -30.00 -90.00  116
 28  \w     48.00  77.00   0.50   16.00    --  111.00-125.00 120.00   58
 29  \w     46.00  73.00   0.50   16.00    --  111.00 -94.00  60.00   54
 30  \w     74.00 107.00   0.50   16.00    --  111.00 -94.00  60.00   66
 31  \w    106.00 136.00   0.50   16.00    --  111.00  30.00 120.00   60
 32  \w    150.00 178.00   0.50   16.00    --  111.00  30.00 120.00   56
 33  \w     90.00 178.00   0.50   16.00    --  111.00  45.00 150.00  176
 34  \w     72.00 107.00   0.50   16.00    --  111.00 -99.00 -18.78   70
 35  \w     35.00 106.00   0.50   16.00    --  111.00 -94.00-120.00  142
 36  \w    107.00 132.00   0.50   16.00    --  111.00 125.00  30.00   50
 37  \w    141.00 166.00   0.50   16.00    --  111.00 125.00  30.00   50
 38  \w     68.00  93.00   0.50   16.00    --  111.00-125.00-180.00   50
 39  \w    108.00 137.00   0.50   16.00    --  111.00 -61.00 -60.00   58
;
_diffrn_measurement_device 'four-circle diffractometer'
_diffrn_measurement_device_type 'SuperNova, Dual, Cu at zero, AtlasS2'
_diffrn_measurement_method '\w scans'
_diffrn_orient_matrix_type 'CrysAlisPro convention (1999,Acta A55,543-557)'
_diffrn_orient_matrix_UB_11 0.0194494000
_diffrn_orient_matrix_UB_12 -0.0322021000
_diffrn_orient_matrix_UB_13 -0.0335906000
_diffrn_orient_matrix_UB_21 -0.0448567000
_diffrn_orient_matrix_UB_22 -0.0218524000
_diffrn_orient_matrix_UB_23 -0.0226140000
_diffrn_orient_matrix_UB_31 -0.0031623000
_diffrn_orient_matrix_UB_32 0.1116398000
_diffrn_orient_matrix_UB_33 -0.0141217000
_diffrn_radiation_monochromator mirror
_diffrn_radiation_probe x-ray
_diffrn_radiation_type CuK\a
_diffrn_radiation_wavelength 1.54184
_diffrn_reflns_av_R_equivalents 0.0510
_diffrn_reflns_av_unetI/netI 0.0267
_diffrn_reflns_Laue_measured_fraction_full 1.000
_diffrn_reflns_Laue_measured_fraction_max 0.992
_diffrn_reflns_limit_h_max 40
_diffrn_reflns_limit_h_min -40
_diffrn_reflns_limit_k_max 16
_diffrn_reflns_limit_k_min -11
_diffrn_reflns_limit_l_max 45
_diffrn_reflns_limit_l_min -46
_diffrn_reflns_number 170311
_diffrn_reflns_point_group_measured_fraction_full 1.000
_diffrn_reflns_point_group_measured_fraction_max 0.992
_diffrn_reflns_theta_full 67.684
_diffrn_reflns_theta_max 76.937
_diffrn_reflns_theta_min 2.459
_diffrn_source 'micro-focus sealed X-ray tube'
_diffrn_source_type 'SuperNova (Cu) X-ray Source'
_exptl_absorpt_coefficient_mu 7.463
_exptl_absorpt_correction_T_max 0.607
_exptl_absorpt_correction_T_min 0.222
_exptl_absorpt_correction_type gaussian
_exptl_absorpt_process_details
;
CrysAlisPro 1.171.38.43 (Rigaku Oxford Diffraction, 2015)
Numerical absorption correction based on gaussian integration over
			a multifaceted crystal model
Empirical absorption correction using spherical harmonics,
 implemented in SCALE3 ABSPACK scaling algorithm.
;
_exptl_crystal_colour 'clear green'
_exptl_crystal_colour_lustre clear
_exptl_crystal_colour_primary green
_exptl_crystal_density_diffrn 1.455
_exptl_crystal_description block
_exptl_crystal_F_000 6720
_exptl_crystal_size_max 0.413
_exptl_crystal_size_mid 0.209
_exptl_crystal_size_min 0.097
_refine_diff_density_max 3.751
_refine_diff_density_min -1.931
_refine_diff_density_rms 0.163
_refine_ls_extinction_method none
_refine_ls_goodness_of_fit_ref 1.156
_refine_ls_hydrogen_treatment constr
_refine_ls_matrix_type full
_refine_ls_number_parameters 1794
_refine_ls_number_reflns 31455
_refine_ls_number_restraints 0
_refine_ls_restrained_S_all 1.156
_refine_ls_R_factor_all 0.0603
_refine_ls_R_factor_gt 0.0596
_refine_ls_shift/su_max 0.005
_refine_ls_shift/su_mean 0.000
_refine_ls_structure_factor_coef Fsqd
_refine_ls_weighting_details 'w=1/[\s^2^(Fo^2^)+(0.0655P)^2^+127.0598P] where P=(Fo^2^+2Fc^2^)/3'
_refine_ls_weighting_scheme calc
_refine_ls_wR_factor_gt 0.1524
_refine_ls_wR_factor_ref 0.1529
_reflns_Friedel_coverage 0.000
_reflns_number_gt 30867
_reflns_number_total 31455
_reflns_threshold_expression 'I > 2\s(I)'
_cod_data_source_file d1dt00365h2.cif
_cod_data_source_block jjw1252
_cod_depositor_comments 'Adding full bibliography for 7706609--7706617.cif.'
_cod_original_cell_volume 15000.89(14)
_cod_database_code 7706617
_shelx_shelxl_version_number 2016/6
_chemical_oxdiff_formula C68H96N8O16P4U
_shelx_space_group_comment
;
The symmetry employed for this shelxl refinement is uniquely defined
by the following loop, which should always be used as a source of
symmetry information in preference to the above space-group names.
They are only intended as comments.
;
_shelx_estimated_absorpt_t_max 0.531
_shelx_estimated_absorpt_t_min 0.149
_reflns_odcompleteness_completeness 99.96
_reflns_odcompleteness_iscentric 1
_reflns_odcompleteness_theta 74.33
_olex2_refinement_description
;
1. Fixed Uiso
 At 1.2 times of:
  All C(H) groups
 At 1.5 times of:
  All C(H,H,H) groups
2.a Ternary CH refined with riding coordinates:
 C12A(H12A), C15A(H15A), C29A(H29A), C32A(H32A), C46A(H46A), C49A(H49A),
 C63A(H63A), C66A(H66A), C12B(H12B), C15B(H15B), C29B(H29B), C32B(H32B),
 C46B(H46B), C49B(H49B), C63B(H63B), C66B(H66B)
2.b Me refined with riding coordinates:
 C38A(H38A,H38B,H38C)
2.c Aromatic/amide H refined with riding coordinates:
 C6A(H6A), C7A(H7A), C9A(H9A), C10A(H10A), C23A(H23A), C24A(H24A), C26A(H26A),
 C27A(H27A), C40A(H40A), C41A(H41A), C43A(H43A), C44A(H44A), C57A(H57A),
 C58A(H58A), C60A(H60A), C61A(H61A), C6B(H6B), C7B(H7B), C9B(H9B), C10B(H10B),
 C23B(H23B), C24B(H24B), C26B(H26B), C27B(H27B), C40B(H40B), C41B(H41B),
 C43B(H43B), C44B(H44B), C57B(H57B), C58B(H58B), C60B(H60B), C61B(H61B)
2.d Idealised Me refined as rotating group:
 C4A(H4AA,H4AB,H4AC), C11A(H11A,H11B,H11C), C13A(H13A,H13B,H13C), C14A(H14A,
 H14B,H14C), C16A(H16A,H16B,H16C), C17A(H17A,H17B,H17C), C21A(H21A,H21B,H21C),
 C28A(H28A,H28B,H28C), C30A(H30A,H30B,H30C), C31A(H31A,H31B,H31C), C33A(H33A,
 H33B,H33C), C34A(H34A,H34B,H34C), C45A(H45A,H45B,H45C), C47A(H47A,H47B,H47C),
 C48A(H48A,H48B,H48C), C50A(H50A,H50B,H50C), C51A(H51A,H51B,H51C), C55A(H55A,
 H55B,H55C), C62A(H62A,H62B,H62C), C64A(H64A,H64B,H64C), C65A(H65A,H65B,H65C),
 C67A(H67A,H67B,H67C), C68A(H68A,H68B,H68C), C4B(H4BA,H4BB,H4BC), C11B(H11D,
 H11E,H11F), C13B(H13D,H13E,H13F), C14B(H14E,H14F,H14D), C16B(H16D,H16E,H16F),
 C17B(H17D,H17E,H17F), C21B(H21E,H21D,H21F), C28B(H28D,H28E,H28F), C30B(H30D,
 H30E,H30F), C31B(H31D,H31E,H31F), C33B(H33D,H33E,H33F), C34B(H34F,H34D,H34E),
 C38B(H38D,H38E,H38F), C45B(H45D,H45E,H45F), C47B(H47D,H47E,H47F), C48B(H48D,
 H48E,H48F), C50B(H50D,H50E,H50F), C51B(H51D,H51E,H51F), C55B(H55D,H55E,H55F),
 C62B(H62E,H62F,H62D), C64B(H64E,H64F,H64D), C65B(H65D,H65E,H65F), C67B(H67E,
 H67F,H67D), C68B(H68E,H68D,H68F)
;
_olex2_submission_special_instructions 'No special instructions were received'
_oxdiff_exptl_absorpt_empirical_details
;
Empirical correction (ABSPACK) includes:
- Absorption correction using spherical harmonics
- Frame scaling
- Detector area scaling
;
_oxdiff_exptl_absorpt_empirical_full_max 1.523
_oxdiff_exptl_absorpt_empirical_full_min 0.627

loop_
_space_group_symop_operation_xyz
'x, y, z'
'-x+1/2, y+1/2, -z+1/2'
'-x, -y, -z'
'x-1/2, -y-1/2, z-1/2'

loop_
_atom_site_label
_atom_site_type_symbol
_atom_site_fract_x
_atom_site_fract_y
_atom_site_fract_z
_atom_site_U_iso_or_equiv
_atom_site_adp_type
_atom_site_occupancy
_atom_site_site_symmetry_order
_atom_site_calc_flag
_atom_site_refinement_flags_posn
_atom_site_refinement_flags_adp
_atom_site_refinement_flags_occupancy
_atom_site_disorder_assembly
_atom_site_disorder_group
U1A U 0.82011(2) 0.25415(2) 0.43161(2) 0.01868(6) Uani 1 1 d . . . . .
P1A P 0.72939(5) 0.29303(12) 0.48133(4) 0.0238(3) Uani 1 1 d . . . . .
P2A P 0.78237(5) 0.21951(12) 0.32954(4) 0.0221(3) Uani 1 1 d . . . . .
P3A P 0.91081(5) 0.07741(12) 0.43001(4) 0.0218(3) Uani 1 1 d . . . . .
P4A P 0.87317(5) 0.43810(12) 0.50300(4) 0.0222(3) Uani 1 1 d . . . . .
O1A O 0.77418(13) 0.3861(3) 0.41693(12) 0.0240(9) Uani 1 1 d . . . . .
O2A O 0.76551(14) 0.2370(3) 0.46944(13) 0.0260(9) Uani 1 1 d . . . . .
O3A O 0.68728(15) 0.2299(4) 0.47735(13) 0.0296(10) Uani 1 1 d . . . . .
O4A O 0.73558(14) 0.3151(4) 0.52427(13) 0.0291(10) Uani 1 1 d . . . . .
O5A O 0.77841(14) 0.1188(3) 0.40822(12) 0.0229(8) Uani 1 1 d . . . . .
O6A O 0.80733(14) 0.2680(3) 0.36457(12) 0.0247(9) Uani 1 1 d . . . . .
O7A O 0.75405(15) 0.2986(3) 0.30347(12) 0.0271(9) Uani 1 1 d . . . . .
O8A O 0.81038(15) 0.1746(4) 0.30279(13) 0.0289(10) Uani 1 1 d . . . . .
O9A O 0.84313(14) 0.1387(3) 0.47877(12) 0.0250(9) Uani 1 1 d . . . . .
O10A O 0.87729(13) 0.1570(3) 0.41602(12) 0.0220(8) Uani 1 1 d . . . . .
O11A O 0.91067(14) -0.0154(3) 0.40245(13) 0.0261(9) Uani 1 1 d . . . . .
O12A O 0.95703(14) 0.1196(4) 0.43339(12) 0.0274(9) Uani 1 1 d . . . . .
O13A O 0.86682(14) 0.3802(3) 0.41664(12) 0.0252(9) Uani 1 1 d . . . . .
O14A O 0.84215(14) 0.3563(3) 0.48623(12) 0.0248(9) Uani 1 1 d . . . . .
O15A O 0.89865(14) 0.4103(3) 0.54259(12) 0.0256(9) Uani 1 1 d . . . . .
O16A O 0.85113(14) 0.5392(3) 0.51375(12) 0.0264(9) Uani 1 1 d . . . . .
N1A N 0.73075(17) 0.5313(4) 0.41711(15) 0.0246(11) Uani 1 1 d . . . . .
N2A N 0.69738(17) 0.5627(4) 0.43375(16) 0.0278(11) Uani 1 1 d . . . . .
N3A N 0.72730(17) 0.0039(4) 0.37582(15) 0.0245(10) Uani 1 1 d . . . . .
N4A N 0.70576(19) -0.0137(4) 0.33993(16) 0.0296(12) Uani 1 1 d . . . . .
N5A N 0.86650(16) -0.0053(4) 0.51565(14) 0.0229(10) Uani 1 1 d . . . . .
N6A N 0.89912(17) -0.0782(4) 0.51977(16) 0.0283(11) Uani 1 1 d . . . . .
N7A N 0.92139(16) 0.5047(4) 0.41753(15) 0.0224(10) Uani 1 1 d . . . . .
N8A N 0.94874(17) 0.5634(4) 0.44328(15) 0.0268(11) Uani 1 1 d . . . . .
C1A C 0.7448(2) 0.4354(5) 0.42978(17) 0.0227(12) Uani 1 1 d . . . . .
C2A C 0.7215(2) 0.4072(5) 0.45687(18) 0.0253(13) Uani 1 1 d . . . . .
C3A C 0.6918(2) 0.4897(5) 0.45683(19) 0.0278(13) Uani 1 1 d . . . . .
C4A C 0.6567(2) 0.4940(6) 0.4782(2) 0.0346(15) Uani 1 1 d . . . . .
H4AA H 0.641530 0.559405 0.473277 0.052 Uiso 1 1 calc GR . . . .
H4AB H 0.668586 0.488387 0.504894 0.052 Uiso 1 1 calc GR . . . .
H4AC H 0.636938 0.437161 0.470588 0.052 Uiso 1 1 calc GR . . . .
C5A C 0.7443(2) 0.5942(5) 0.38992(17) 0.0254(12) Uani 1 1 d . . . . .
C6A C 0.7828(2) 0.5742(5) 0.37810(18) 0.0262(13) Uani 1 1 d . . . . .
H6A H 0.801088 0.520522 0.389072 0.031 Uiso 1 1 calc R . . . .
C7A C 0.7934(2) 0.6345(5) 0.35015(19) 0.0314(14) Uani 1 1 d . . . . .
H7A H 0.819381 0.621474 0.342075 0.038 Uiso 1 1 calc R . . . .
C8A C 0.7672(2) 0.7143(5) 0.33334(19) 0.0306(14) Uani 1 1 d . . . . .
C9A C 0.7304(2) 0.7342(5) 0.34650(19) 0.0299(14) Uani 1 1 d . . . . .
H9A H 0.712793 0.789955 0.336416 0.036 Uiso 1 1 calc R . . . .
C10A C 0.7187(2) 0.6736(5) 0.37441(18) 0.0273(13) Uani 1 1 d . . . . .
H10A H 0.692989 0.687509 0.382690 0.033 Uiso 1 1 calc R . . . .
C11A C 0.7784(3) 0.7749(6) 0.3009(2) 0.0383(16) Uani 1 1 d . . . . .
H11A H 0.809404 0.776694 0.303212 0.057 Uiso 1 1 calc GR . . . .
H11B H 0.767575 0.845106 0.301348 0.057 Uiso 1 1 calc GR . . . .
H11C H 0.765572 0.741781 0.277424 0.057 Uiso 1 1 calc GR . . . .
C12A C 0.6753(2) 0.1531(5) 0.4479(2) 0.0318(14) Uani 1 1 d . . . . .
H12A H 0.697888 0.099283 0.450258 0.038 Uiso 1 1 calc R . . . .
C13A C 0.6692(2) 0.2014(6) 0.4099(2) 0.0369(16) Uani 1 1 d . . . . .
H13A H 0.646122 0.251811 0.407153 0.055 Uiso 1 1 calc GR . . . .
H13B H 0.662027 0.148087 0.390807 0.055 Uiso 1 1 calc GR . . . .
H13C H 0.695556 0.235746 0.406872 0.055 Uiso 1 1 calc GR . . . .
C14A C 0.6344(3) 0.1053(6) 0.4552(3) 0.0432(19) Uani 1 1 d . . . . .
H14A H 0.639505 0.075228 0.480201 0.065 Uiso 1 1 calc GR . . . .
H14B H 0.624994 0.051574 0.436715 0.065 Uiso 1 1 calc GR . . . .
H14C H 0.612400 0.158271 0.453369 0.065 Uiso 1 1 calc GR . . . .
C15A C 0.7708(2) 0.3799(5) 0.54236(19) 0.0292(14) Uani 1 1 d . . . . .
H15A H 0.784613 0.412047 0.522906 0.035 Uiso 1 1 calc R . . . .
C16A C 0.8027(2) 0.3131(6) 0.5671(2) 0.0348(15) Uani 1 1 d . . . . .
H16A H 0.788742 0.277274 0.585019 0.052 Uiso 1 1 calc GR . . . .
H16B H 0.825819 0.355808 0.580531 0.052 Uiso 1 1 calc GR . . . .
H16C H 0.814280 0.262605 0.551887 0.052 Uiso 1 1 calc GR . . . .
C17A C 0.7520(2) 0.4636(6) 0.5631(2) 0.0366(16) Uani 1 1 d . . . . .
H17A H 0.731956 0.504629 0.545303 0.055 Uiso 1 1 calc GR . . . .
H17B H 0.774879 0.507957 0.575984 0.055 Uiso 1 1 calc GR . . . .
H17C H 0.737120 0.432370 0.581243 0.055 Uiso 1 1 calc GR . . . .
C18A C 0.7553(2) 0.0842(5) 0.37766(17) 0.0235(12) Uani 1 1 d . . . . .
C19A C 0.7520(2) 0.1191(5) 0.34087(17) 0.0236(12) Uani 1 1 d . . . . .
C20A C 0.7207(2) 0.0544(5) 0.31934(18) 0.0276(13) Uani 1 1 d . . . . .
C21A C 0.7058(3) 0.0554(6) 0.2782(2) 0.0386(17) Uani 1 1 d . . . . .
H21A H 0.685658 -0.001046 0.270982 0.058 Uiso 1 1 calc GR . . . .
H21B H 0.730142 0.047093 0.265964 0.058 Uiso 1 1 calc GR . . . .
H21C H 0.691634 0.120915 0.270712 0.058 Uiso 1 1 calc GR . . . .
C22A C 0.7172(2) -0.0545(5) 0.40575(19) 0.0259(13) Uani 1 1 d . . . . .
C23A C 0.7469(2) -0.0672(5) 0.43843(19) 0.0270(13) Uani 1 1 d . . . . .
H23A H 0.774644 -0.038956 0.440831 0.032 Uiso 1 1 calc R . . . .
C24A C 0.7352(2) -0.1225(5) 0.4679(2) 0.0303(14) Uani 1 1 d . . . . .
H24A H 0.755373 -0.132186 0.490360 0.036 Uiso 1 1 calc R . . . .
C25A C 0.6948(2) -0.1628(5) 0.4646(2) 0.0326(15) Uani 1 1 d . . . . .
C26A C 0.6661(2) -0.1520(5) 0.4314(2) 0.0334(15) Uani 1 1 d . . . . .
H26A H 0.638694 -0.182462 0.428615 0.040 Uiso 1 1 calc R . . . .
C27A C 0.6769(2) -0.0972(5) 0.4021(2) 0.0303(14) Uani 1 1 d . . . . .
H27A H 0.656757 -0.088833 0.379637 0.036 Uiso 1 1 calc R . . . .
C28A C 0.6833(3) -0.2212(6) 0.4974(2) 0.0437(19) Uani 1 1 d . . . . .
H28A H 0.689115 -0.294438 0.494875 0.066 Uiso 1 1 calc GR . . . .
H28B H 0.653051 -0.211412 0.497635 0.066 Uiso 1 1 calc GR . . . .
H28C H 0.700354 -0.195150 0.520636 0.066 Uiso 1 1 calc GR . . . .
C29A C 0.7267(2) 0.3721(6) 0.3186(2) 0.0349(15) Uani 1 1 d . . . . .
H29A H 0.740568 0.391691 0.344540 0.042 Uiso 1 1 calc R . . . .
C30A C 0.6841(3) 0.3240(7) 0.3189(3) 0.057(3) Uani 1 1 d . . . . .
H30A H 0.670841 0.303665 0.293556 0.085 Uiso 1 1 calc GR . . . .
H30B H 0.665781 0.373767 0.328332 0.085 Uiso 1 1 calc GR . . . .
H30C H 0.687815 0.263342 0.335045 0.085 Uiso 1 1 calc GR . . . .
C31A C 0.7232(3) 0.4661(6) 0.2935(2) 0.0409(18) Uani 1 1 d . . . . .
H31A H 0.751655 0.487926 0.290678 0.061 Uiso 1 1 calc GR . . . .
H31B H 0.709319 0.521921 0.304547 0.061 Uiso 1 1 calc GR . . . .
H31C H 0.706262 0.448895 0.268981 0.061 Uiso 1 1 calc GR . . . .
C32A C 0.8440(2) 0.2370(6) 0.2915(2) 0.0328(15) Uani 1 1 d . . . . .
H32A H 0.837333 0.311397 0.293829 0.039 Uiso 1 1 calc R . . . .
C33A C 0.8859(2) 0.2123(7) 0.3169(2) 0.0428(18) Uani 1 1 d . . . . .
H33A H 0.884186 0.230002 0.342550 0.064 Uiso 1 1 calc GR . . . .
H33B H 0.908641 0.252034 0.309160 0.064 Uiso 1 1 calc GR . . . .
H33C H 0.891879 0.138809 0.315314 0.064 Uiso 1 1 calc GR . . . .
C34A C 0.8436(3) 0.2119(8) 0.2511(2) 0.050(2) Uani 1 1 d . . . . .
H34A H 0.850983 0.139473 0.248903 0.074 Uiso 1 1 calc GR . . . .
H34B H 0.864401 0.255138 0.241975 0.074 Uiso 1 1 calc GR . . . .
H34C H 0.815190 0.224875 0.236388 0.074 Uiso 1 1 calc GR . . . .
C35A C 0.86899(19) 0.0628(5) 0.48755(17) 0.0218(11) Uani 1 1 d . . . . .
C36A C 0.9040(2) 0.0323(5) 0.47290(18) 0.0246(12) Uani 1 1 d . . . . .
C37A C 0.9210(2) -0.0558(5) 0.49378(19) 0.0264(13) Uani 1 1 d . . . . .
C38A C 0.9584(2) -0.1190(6) 0.4892(2) 0.0360(16) Uani 1 1 d . . . . .
H38A H 0.970659 -0.091375 0.468681 0.054 Uiso 1 1 calc R . . . .
H38B H 0.979817 -0.117101 0.512232 0.054 Uiso 1 1 calc R . . . .
H38C H 0.949393 -0.190129 0.483597 0.054 Uiso 1 1 calc R . . . .
C39A C 0.8330(2) -0.0200(5) 0.53578(18) 0.0252(12) Uani 1 1 d . . . . .
C40A C 0.7979(2) 0.0460(5) 0.53052(18) 0.0277(13) Uani 1 1 d . . . . .
H40A H 0.796555 0.103436 0.514368 0.033 Uiso 1 1 calc R . . . .
C41A C 0.7649(2) 0.0259(5) 0.54938(19) 0.0302(14) Uani 1 1 d . . . . .
H41A H 0.741060 0.070557 0.545751 0.036 Uiso 1 1 calc R . . . .
C42A C 0.7658(2) -0.0568(6) 0.57321(19) 0.0320(14) Uani 1 1 d . . . . .
C43A C 0.8008(3) -0.1214(6) 0.5774(2) 0.0374(16) Uani 1 1 d . . . . .
H43A H 0.801873 -0.179382 0.593334 0.045 Uiso 1 1 calc R . . . .
C44A C 0.8342(2) -0.1038(6) 0.5591(2) 0.0336(15) Uani 1 1 d . . . . .
H44A H 0.857838 -0.149210 0.562603 0.040 Uiso 1 1 calc R . . . .
C45A C 0.7293(3) -0.0766(7) 0.5930(2) 0.0430(18) Uani 1 1 d . . . . .
H45A H 0.734286 -0.039772 0.616810 0.065 Uiso 1 1 calc GR . . . .
H45B H 0.727198 -0.150390 0.597593 0.065 Uiso 1 1 calc GR . . . .
H45C H 0.702727 -0.052462 0.577501 0.065 Uiso 1 1 calc GR . . . .
C46A C 0.8749(3) -0.0877(6) 0.3957(2) 0.0412(18) Uani 1 1 d . . . . .
H46A H 0.862410 -0.092697 0.418652 0.049 Uiso 1 1 calc R . . . .
C47A C 0.8418(3) -0.0497(7) 0.3642(3) 0.051(2) Uani 1 1 d . . . . .
H47A H 0.834385 0.021337 0.369072 0.077 Uiso 1 1 calc GR . . . .
H47B H 0.816357 -0.092958 0.361864 0.077 Uiso 1 1 calc GR . . . .
H47C H 0.852778 -0.052656 0.341065 0.077 Uiso 1 1 calc GR . . . .
C48A C 0.8929(3) -0.1911(6) 0.3880(3) 0.052(2) Uani 1 1 d . . . . .
H48A H 0.906881 -0.185555 0.366536 0.078 Uiso 1 1 calc GR . . . .
H48B H 0.869821 -0.241474 0.382668 0.078 Uiso 1 1 calc GR . . . .
H48C H 0.913661 -0.213317 0.409855 0.078 Uiso 1 1 calc GR . . . .
C49A C 0.9708(2) 0.1610(5) 0.40004(19) 0.0292(14) Uani 1 1 d . . . . .
H49A H 0.949146 0.141960 0.377544 0.035 Uiso 1 1 calc R . . . .
C50A C 0.9724(3) 0.2748(6) 0.4033(3) 0.046(2) Uani 1 1 d . . . . .
H50A H 0.944565 0.300819 0.406132 0.069 Uiso 1 1 calc GR . . . .
H50B H 0.980008 0.304165 0.380778 0.069 Uiso 1 1 calc GR . . . .
H50C H 0.993862 0.294407 0.425026 0.069 Uiso 1 1 calc GR . . . .
C51A C 1.0120(3) 0.1107(8) 0.3975(3) 0.058(3) Uani 1 1 d . . . . .
H51A H 1.033575 0.129601 0.419259 0.087 Uiso 1 1 calc GR . . . .
H51B H 1.021187 0.133578 0.374802 0.087 Uiso 1 1 calc GR . . . .
H51C H 1.008338 0.036001 0.396791 0.087 Uiso 1 1 calc GR . . . .
C52A C 0.8948(2) 0.4441(5) 0.43413(17) 0.0233(12) Uani 1 1 d . . . . .
C53A C 0.9058(2) 0.4675(5) 0.47197(17) 0.0229(12) Uani 1 1 d . . . . .
C54A C 0.9390(2) 0.5416(5) 0.47549(18) 0.0255(13) Uani 1 1 d . . . . .
C55A C 0.9616(2) 0.5905(5) 0.51063(19) 0.0301(14) Uani 1 1 d . . . . .
H55A H 0.984035 0.635678 0.505149 0.045 Uiso 1 1 calc GR . . . .
H55B H 0.974189 0.537151 0.528191 0.045 Uiso 1 1 calc GR . . . .
H55C H 0.941315 0.630883 0.521620 0.045 Uiso 1 1 calc GR . . . .
C56A C 0.9217(2) 0.5211(5) 0.37896(18) 0.0240(12) Uani 1 1 d . . . . .
C57A C 0.8917(2) 0.4777(5) 0.35110(19) 0.0311(14) Uani 1 1 d . . . . .
H57A H 0.870510 0.433259 0.357076 0.037 Uiso 1 1 calc R . . . .
C58A C 0.8930(2) 0.4998(6) 0.31411(19) 0.0338(15) Uani 1 1 d . . . . .
H58A H 0.872276 0.469676 0.295054 0.041 Uiso 1 1 calc R . . . .
C59A C 0.9234(2) 0.5642(5) 0.30408(18) 0.0275(13) Uani 1 1 d . . . . .
C60A C 0.9531(2) 0.6066(5) 0.3328(2) 0.0313(14) Uani 1 1 d . . . . .
H60A H 0.974219 0.651337 0.326800 0.038 Uiso 1 1 calc R . . . .
C61A C 0.9528(2) 0.5856(5) 0.36996(19) 0.0301(14) Uani 1 1 d . . . . .
H61A H 0.973622 0.615036 0.389050 0.036 Uiso 1 1 calc R . . . .
C62A C 0.9251(2) 0.5849(6) 0.2639(2) 0.0346(15) Uani 1 1 d . . . . .
H62A H 0.939515 0.650367 0.261905 0.052 Uiso 1 1 calc GR . . . .
H62B H 0.896084 0.588158 0.249222 0.052 Uiso 1 1 calc GR . . . .
H62C H 0.940702 0.529497 0.254330 0.052 Uiso 1 1 calc GR . . . .
C63A C 0.9129(2) 0.3050(6) 0.5527(2) 0.0323(15) Uani 1 1 d . . . . .
H63A H 0.888441 0.256385 0.546287 0.039 Uiso 1 1 calc R . . . .
C64A C 0.9481(3) 0.2735(6) 0.5329(2) 0.0382(17) Uani 1 1 d . . . . .
H64A H 0.937799 0.277339 0.505897 0.057 Uiso 1 1 calc GR . . . .
H64B H 0.956927 0.203027 0.539807 0.057 Uiso 1 1 calc GR . . . .
H64C H 0.972398 0.319874 0.539983 0.057 Uiso 1 1 calc GR . . . .
C65A C 0.9279(3) 0.3083(7) 0.5944(2) 0.0434(19) Uani 1 1 d . . . . .
H65A H 0.950123 0.360471 0.600695 0.065 Uiso 1 1 calc GR . . . .
H65B H 0.939317 0.241029 0.603206 0.065 Uiso 1 1 calc GR . . . .
H65C H 0.903916 0.325503 0.606316 0.065 Uiso 1 1 calc GR . . . .
C66A C 0.8261(2) 0.6021(5) 0.48351(19) 0.0286(13) Uani 1 1 d . . . . .
H66A H 0.818328 0.559802 0.460411 0.034 Uiso 1 1 calc R . . . .
C67A C 0.8525(3) 0.6944(6) 0.4760(3) 0.0447(19) Uani 1 1 d . . . . .
H67A H 0.865237 0.727107 0.499603 0.067 Uiso 1 1 calc GR . . . .
H67B H 0.834210 0.743865 0.460246 0.067 Uiso 1 1 calc GR . . . .
H67C H 0.875086 0.671543 0.463212 0.067 Uiso 1 1 calc GR . . . .
C68A C 0.7862(2) 0.6348(5) 0.4966(2) 0.0343(15) Uani 1 1 d . . . . .
H68A H 0.769819 0.573857 0.500749 0.051 Uiso 1 1 calc GR . . . .
H68B H 0.769058 0.678455 0.477700 0.051 Uiso 1 1 calc GR . . . .
H68C H 0.794005 0.673237 0.519956 0.051 Uiso 1 1 calc GR . . . .
U1B U 0.56743(2) 0.46283(2) 0.69112(2) 0.02046(6) Uani 1 1 d . . . . .
P1B P 0.64060(5) 0.54904(12) 0.77587(4) 0.0230(3) Uani 1 1 d . . . . .
P2B P 0.49307(5) 0.65577(12) 0.71748(4) 0.0240(3) Uani 1 1 d . . . . .
P3B P 0.47877(5) 0.29118(13) 0.65096(4) 0.0244(3) Uani 1 1 d . . . . .
P4B P 0.63608(5) 0.40935(13) 0.62309(4) 0.0247(3) Uani 1 1 d . . . . .
O1B O 0.60827(15) 0.6059(3) 0.69074(12) 0.0267(9) Uani 1 1 d . . . . .
O2B O 0.60782(14) 0.4815(3) 0.75217(12) 0.0247(9) Uani 1 1 d . . . . .
O3B O 0.62576(15) 0.6018(4) 0.80961(12) 0.0278(9) Uani 1 1 d . . . . .
O4B O 0.68036(15) 0.4851(3) 0.79497(13) 0.0296(10) Uani 1 1 d . . . . .
O5B O 0.53871(14) 0.3483(3) 0.72919(12) 0.0242(9) Uani 1 1 d . . . . .
O6B O 0.52653(15) 0.5729(3) 0.72236(12) 0.0257(9) Uani 1 1 d . . . . .
O7B O 0.50720(15) 0.7517(3) 0.74293(13) 0.0270(9) Uani 1 1 d . . . . .
O8B O 0.45131(15) 0.6228(4) 0.73073(13) 0.0295(10) Uani 1 1 d . . . . .
O9B O 0.61270(14) 0.3258(3) 0.69824(12) 0.0255(9) Uani 1 1 d . . . . .
O10B O 0.51724(14) 0.3583(3) 0.65219(12) 0.0247(9) Uani 1 1 d . . . . .
O11B O 0.43626(14) 0.3432(4) 0.63120(13) 0.0298(10) Uani 1 1 d . . . . .
O12B O 0.47771(15) 0.1955(4) 0.62471(13) 0.0308(10) Uani 1 1 d . . . . .
O13B O 0.52639(14) 0.5687(4) 0.64706(12) 0.0275(9) Uani 1 1 d . . . . .
O14B O 0.59824(14) 0.4529(4) 0.63679(12) 0.0270(9) Uani 1 1 d . . . . .
O15B O 0.62636(15) 0.3782(4) 0.58100(13) 0.0315(10) Uani 1 1 d . . . . .
O16B O 0.67316(14) 0.4896(4) 0.62404(14) 0.0309(10) Uani 1 1 d . . . . .
N1B N 0.64271(17) 0.7664(4) 0.70436(15) 0.0231(10) Uani 1 1 d . . . . .
N2B N 0.66945(18) 0.8124(4) 0.73380(16) 0.0271(11) Uani 1 1 d . . . . .
N3B N 0.49883(17) 0.2279(4) 0.75648(15) 0.0258(11) Uani 1 1 d . . . . .
N4B N 0.46257(18) 0.1678(4) 0.74569(16) 0.0293(12) Uani 1 1 d . . . . .
N5B N 0.66316(17) 0.1959(4) 0.69714(15) 0.0261(11) Uani 1 1 d . . . . .
N6B N 0.69265(17) 0.1664(5) 0.67614(16) 0.0292(12) Uani 1 1 d . . . . .
N7B N 0.48458(17) 0.6953(4) 0.61173(14) 0.0255(11) Uani 1 1 d . . . . .
N8B N 0.45595(17) 0.7717(5) 0.61649(16) 0.0280(11) Uani 1 1 d . . . . .
C1B C 0.63245(19) 0.6682(5) 0.71317(18) 0.0252(12) Uani 1 1 d . . . . .
C2B C 0.6526(2) 0.6521(5) 0.74991(18) 0.0247(12) Uani 1 1 d . . . . .
C3B C 0.6752(2) 0.7442(5) 0.76094(19) 0.0261(13) Uani 1 1 d . . . . .
C4B C 0.7021(2) 0.7674(5) 0.7977(2) 0.0331(15) Uani 1 1 d . . . . .
H4BA H 0.726438 0.720390 0.802306 0.050 Uiso 1 1 calc GR . . . .
H4BB H 0.685350 0.758891 0.817213 0.050 Uiso 1 1 calc GR . . . .
H4BC H 0.712386 0.838330 0.797851 0.050 Uiso 1 1 calc GR . . . .
C5B C 0.6306(2) 0.8212(5) 0.67036(18) 0.0246(12) Uani 1 1 d . . . . .
C6B C 0.5991(2) 0.7842(5) 0.64187(19) 0.0265(13) Uani 1 1 d . . . . .
H6B H 0.584051 0.723047 0.645121 0.032 Uiso 1 1 calc R . . . .
C7B C 0.5900(2) 0.8383(5) 0.6084(2) 0.0313(14) Uani 1 1 d . . . . .
H7B H 0.568520 0.812995 0.588973 0.038 Uiso 1 1 calc R . . . .
C8B C 0.6111(2) 0.9278(5) 0.6026(2) 0.0316(14) Uani 1 1 d . . . . .
C9B C 0.6409(2) 0.9653(5) 0.6321(2) 0.0299(14) Uani 1 1 d . . . . .
H9B H 0.654674 1.028597 0.629241 0.036 Uiso 1 1 calc R . . . .
C10B C 0.6513(2) 0.9129(5) 0.66580(19) 0.0284(13) Uani 1 1 d . . . . .
H10B H 0.672256 0.939516 0.685448 0.034 Uiso 1 1 calc R . . . .
C11B C 0.6014(3) 0.9832(7) 0.5659(2) 0.0436(18) Uani 1 1 d . . . . .
H11D H 0.577112 1.029136 0.565531 0.065 Uiso 1 1 calc GR . . . .
H11E H 0.594510 0.933104 0.545665 0.065 Uiso 1 1 calc GR . . . .
H11F H 0.626232 1.023478 0.562601 0.065 Uiso 1 1 calc GR . . . .
C12B C 0.6220(3) 0.5488(6) 0.8436(2) 0.048(2) Uani 1 1 d . . . . .
H12B H 0.633180 0.477203 0.843309 0.058 Uiso 1 1 calc R . . . .
C13B C 0.5763(4) 0.5470(8) 0.8457(4) 0.085(5) Uani 1 1 d . . . . .
H13D H 0.566082 0.617429 0.847321 0.128 Uiso 1 1 calc GR . . . .
H13E H 0.572509 0.508531 0.867876 0.128 Uiso 1 1 calc GR . . . .
H13F H 0.560138 0.513739 0.823435 0.128 Uiso 1 1 calc GR . . . .
C14B C 0.6494(4) 0.6105(9) 0.8745(2) 0.074(4) Uani 1 1 d . . . . .
H14E H 0.645499 0.584467 0.898700 0.111 Uiso 1 1 calc GR . . . .
H14F H 0.641094 0.682898 0.872075 0.111 Uiso 1 1 calc GR . . . .
H14D H 0.679381 0.603754 0.872541 0.111 Uiso 1 1 calc GR . . . .
C15B C 0.6910(2) 0.3859(5) 0.77992(19) 0.0297(14) Uani 1 1 d . . . . .
H15B H 0.664350 0.346576 0.770332 0.036 Uiso 1 1 calc R . . . .
C16B C 0.7168(4) 0.3309(7) 0.8123(3) 0.061(3) Uani 1 1 d . . . . .
H16D H 0.743333 0.368335 0.821002 0.092 Uiso 1 1 calc GR . . . .
H16E H 0.723256 0.261466 0.804670 0.092 Uiso 1 1 calc GR . . . .
H16F H 0.700653 0.326649 0.832409 0.092 Uiso 1 1 calc GR . . . .
C17B C 0.7150(2) 0.4032(7) 0.7488(3) 0.045(2) Uani 1 1 d . . . . .
H17D H 0.697387 0.443021 0.728953 0.068 Uiso 1 1 calc GR . . . .
H17E H 0.722053 0.336821 0.738952 0.068 Uiso 1 1 calc GR . . . .
H17F H 0.741310 0.441014 0.758412 0.068 Uiso 1 1 calc GR . . . .
C18B C 0.5081(2) 0.2823(5) 0.72668(18) 0.0241(12) Uani 1 1 d . . . . .
C19B C 0.4771(2) 0.2559(5) 0.69584(18) 0.0250(13) Uani 1 1 d . . . . .
C20B C 0.4499(2) 0.1841(5) 0.71009(19) 0.0280(13) Uani 1 1 d . . . . .
C21B C 0.4106(2) 0.1339(6) 0.6886(2) 0.0341(15) Uani 1 1 d . . . . .
H21E H 0.391466 0.186466 0.675554 0.051 Uiso 1 1 calc GR . . . .
H21D H 0.396135 0.096419 0.705805 0.051 Uiso 1 1 calc GR . . . .
H21F H 0.418455 0.085893 0.670473 0.051 Uiso 1 1 calc GR . . . .
C22B C 0.5243(2) 0.2127(5) 0.79212(18) 0.0267(13) Uani 1 1 d . . . . .
C23B C 0.5162(2) 0.1283(5) 0.81314(19) 0.0297(14) Uani 1 1 d . . . . .
H23B H 0.493252 0.083523 0.803763 0.036 Uiso 1 1 calc R . . . .
C24B C 0.5415(2) 0.1094(5) 0.84750(19) 0.0308(14) Uani 1 1 d . . . . .
H24B H 0.535494 0.051427 0.861383 0.037 Uiso 1 1 calc R . . . .
C25B C 0.5754(2) 0.1727(5) 0.86237(19) 0.0294(14) Uani 1 1 d . . . . .
C26B C 0.5830(2) 0.2570(5) 0.84092(19) 0.0300(14) Uani 1 1 d . . . . .
H26B H 0.605915 0.301708 0.850363 0.036 Uiso 1 1 calc R . . . .
C27B C 0.5581(2) 0.2775(5) 0.80632(18) 0.0257(13) Uani 1 1 d . . . . .
H27B H 0.564070 0.335348 0.792397 0.031 Uiso 1 1 calc R . . . .
C28B C 0.6019(3) 0.1525(6) 0.9006(2) 0.0361(16) Uani 1 1 d . . . . .
H28D H 0.592430 0.197612 0.918809 0.054 Uiso 1 1 calc GR . . . .
H28E H 0.631891 0.166245 0.900233 0.054 Uiso 1 1 calc GR . . . .
H28F H 0.598557 0.080724 0.907449 0.054 Uiso 1 1 calc GR . . . .
C29B C 0.5477(2) 0.8057(5) 0.7423(2) 0.0361(16) Uani 1 1 d . . . . .
H29B H 0.567107 0.758917 0.731709 0.043 Uiso 1 1 calc R . . . .
C30B C 0.5672(3) 0.8296(7) 0.7823(3) 0.052(2) Uani 1 1 d . . . . .
H30D H 0.547429 0.871616 0.793278 0.078 Uiso 1 1 calc GR . . . .
H30E H 0.593855 0.867381 0.783291 0.078 Uiso 1 1 calc GR . . . .
H30F H 0.572991 0.765442 0.796326 0.078 Uiso 1 1 calc GR . . . .
C31B C 0.5396(3) 0.8995(7) 0.7187(2) 0.049(2) Uani 1 1 d . . . . .
H31D H 0.524095 0.880731 0.693880 0.074 Uiso 1 1 calc GR . . . .
H31E H 0.566755 0.931362 0.716664 0.074 Uiso 1 1 calc GR . . . .
H31F H 0.522629 0.948188 0.730140 0.074 Uiso 1 1 calc GR . . . .
C32B C 0.4519(2) 0.5914(6) 0.7695(2) 0.0339(15) Uani 1 1 d . . . . .
H32B H 0.473272 0.633476 0.786669 0.041 Uiso 1 1 calc R . . . .
C33B C 0.4635(3) 0.4796(6) 0.7742(2) 0.0434(18) Uani 1 1 d . . . . .
H33D H 0.442184 0.438261 0.757734 0.065 Uiso 1 1 calc GR . . . .
H33E H 0.464427 0.459195 0.800083 0.065 Uiso 1 1 calc GR . . . .
H33F H 0.491465 0.468437 0.767767 0.065 Uiso 1 1 calc GR . . . .
C34B C 0.4078(3) 0.6146(7) 0.7764(3) 0.053(2) Uani 1 1 d . . . . .
H34F H 0.386856 0.573669 0.759420 0.080 Uiso 1 1 calc GR . . . .
H34D H 0.401619 0.687758 0.772025 0.080 Uiso 1 1 calc GR . . . .
H34E H 0.406399 0.597436 0.802175 0.080 Uiso 1 1 calc GR . . . .
C35B C 0.6410(2) 0.2813(5) 0.68257(18) 0.0263(13) Uani 1 1 d . . . . .
C36B C 0.6560(2) 0.3060(5) 0.65051(19) 0.0287(13) Uani 1 1 d . . . . .
C37B C 0.6882(2) 0.2311(5) 0.64857(19) 0.0280(13) Uani 1 1 d . . . . .
C38B C 0.7147(3) 0.2227(6) 0.6193(2) 0.0402(17) Uani 1 1 d . . . . .
H38D H 0.732518 0.284036 0.619915 0.060 Uiso 1 1 calc GR . . . .
H38E H 0.696136 0.216708 0.594806 0.060 Uiso 1 1 calc GR . . . .
H38F H 0.732874 0.161713 0.624060 0.060 Uiso 1 1 calc GR . . . .
C39B C 0.6631(2) 0.1461(5) 0.73159(18) 0.0271(13) Uani 1 1 d . . . . .
C40B C 0.6262(2) 0.1416(5) 0.74667(19) 0.0287(13) Uani 1 1 d . . . . .
H40B H 0.600417 0.170949 0.733661 0.034 Uiso 1 1 calc R . . . .
C41B C 0.6275(2) 0.0938(5) 0.7809(2) 0.0337(15) Uani 1 1 d . . . . .
H41B H 0.602389 0.090719 0.790982 0.040 Uiso 1 1 calc R . . . .
C42B C 0.6643(3) 0.0510(5) 0.8003(2) 0.0328(15) Uani 1 1 d . . . . .
C43B C 0.7006(2) 0.0544(5) 0.7846(2) 0.0336(15) Uani 1 1 d . . . . .
H43B H 0.726152 0.023728 0.797370 0.040 Uiso 1 1 calc R . . . .
C44B C 0.6999(2) 0.1019(5) 0.7506(2) 0.0300(14) Uani 1 1 d . . . . .
H44B H 0.724938 0.103813 0.740377 0.036 Uiso 1 1 calc R . . . .
C45B C 0.6658(3) 0.0028(7) 0.8382(2) 0.049(2) Uani 1 1 d . . . . .
H45D H 0.663371 0.056583 0.856394 0.073 Uiso 1 1 calc GR . . . .
H45E H 0.692888 -0.033500 0.845868 0.073 Uiso 1 1 calc GR . . . .
H45F H 0.642268 -0.045842 0.836893 0.073 Uiso 1 1 calc GR . . . .
C46B C 0.4256(2) 0.4437(5) 0.6454(2) 0.0343(15) Uani 1 1 d . . . . .
H46B H 0.451806 0.475065 0.660523 0.041 Uiso 1 1 calc R . . . .
C47B C 0.4104(3) 0.5084(7) 0.6119(3) 0.047(2) Uani 1 1 d . . . . .
H47D H 0.432356 0.510962 0.596611 0.071 Uiso 1 1 calc GR . . . .
H47E H 0.404582 0.578003 0.619715 0.071 Uiso 1 1 calc GR . . . .
H47F H 0.384356 0.478655 0.597345 0.071 Uiso 1 1 calc GR . . . .
C48B C 0.3928(3) 0.4290(7) 0.6696(3) 0.0456(19) Uani 1 1 d . . . . .
H48D H 0.365944 0.405933 0.654234 0.068 Uiso 1 1 calc GR . . . .
H48E H 0.388216 0.494171 0.681634 0.068 Uiso 1 1 calc GR . . . .
H48F H 0.402895 0.377250 0.688728 0.068 Uiso 1 1 calc GR . . . .
C49B C 0.5015(2) 0.1002(5) 0.6365(2) 0.0324(14) Uani 1 1 d . . . . .
H49B H 0.491710 0.071258 0.658681 0.039 Uiso 1 1 calc R . . . .
C50B C 0.5490(2) 0.1207(6) 0.6463(2) 0.0388(17) Uani 1 1 d . . . . .
H50D H 0.557995 0.157919 0.625894 0.058 Uiso 1 1 calc GR . . . .
H50E H 0.564356 0.055366 0.650409 0.058 Uiso 1 1 calc GR . . . .
H50F H 0.555376 0.162170 0.669074 0.058 Uiso 1 1 calc GR . . . .
C51B C 0.4895(3) 0.0278(7) 0.6043(3) 0.051(2) Uani 1 1 d . . . . .
H51D H 0.458752 0.016213 0.599511 0.076 Uiso 1 1 calc GR . . . .
H51E H 0.504331 -0.037708 0.610274 0.076 Uiso 1 1 calc GR . . . .
H51F H 0.497723 0.057529 0.582136 0.076 Uiso 1 1 calc GR . . . .
C52B C 0.4998(2) 0.6436(5) 0.64422(17) 0.0243(12) Uani 1 1 d . . . . .
C53B C 0.4794(2) 0.6897(5) 0.67093(18) 0.0258(13) Uani 1 1 d . . . . .
C54B C 0.4534(2) 0.7676(5) 0.65176(19) 0.0271(13) Uani 1 1 d . . . . .
C55B C 0.4251(2) 0.8395(6) 0.6674(2) 0.0351(15) Uani 1 1 d . . . . .
H55D H 0.410992 0.885815 0.647792 0.053 Uiso 1 1 calc GR . . . .
H55E H 0.442087 0.879705 0.687564 0.053 Uiso 1 1 calc GR . . . .
H55F H 0.403630 0.800005 0.677184 0.053 Uiso 1 1 calc GR . . . .
C56B C 0.4988(2) 0.6895(6) 0.57707(19) 0.0311(14) Uani 1 1 d . . . . .
C57B C 0.5230(2) 0.6050(7) 0.56931(19) 0.0377(17) Uani 1 1 d . . . . .
H57B H 0.528325 0.548484 0.585940 0.045 Uiso 1 1 calc R . . . .
C58B C 0.5390(3) 0.6068(8) 0.5365(2) 0.050(2) Uani 1 1 d . . . . .
H58B H 0.555291 0.549977 0.530862 0.060 Uiso 1 1 calc R . . . .
C59B C 0.5321(2) 0.6882(8) 0.5118(2) 0.045(2) Uani 1 1 d . . . . .
C60B C 0.5070(2) 0.7686(7) 0.5201(2) 0.0402(18) Uani 1 1 d . . . . .
H60B H 0.501464 0.824704 0.503319 0.048 Uiso 1 1 calc R . . . .
C61B C 0.4899(2) 0.7697(6) 0.55202(19) 0.0328(15) Uani 1 1 d . . . . .
H61B H 0.472193 0.824869 0.556653 0.039 Uiso 1 1 calc R . . . .
C62B C 0.5517(3) 0.6892(10) 0.4774(2) 0.064(3) Uani 1 1 d . . . . .
H62E H 0.581067 0.664138 0.483708 0.096 Uiso 1 1 calc GR . . . .
H62F H 0.551619 0.759485 0.467787 0.096 Uiso 1 1 calc GR . . . .
H62D H 0.535213 0.644711 0.458338 0.096 Uiso 1 1 calc GR . . . .
C63B C 0.6006(2) 0.2885(6) 0.5679(2) 0.0346(15) Uani 1 1 d . . . . .
H63B H 0.610088 0.229464 0.584926 0.042 Uiso 1 1 calc R . . . .
C64B C 0.5544(2) 0.3100(7) 0.5675(2) 0.0415(18) Uani 1 1 d . . . . .
H64E H 0.537295 0.250583 0.557251 0.062 Uiso 1 1 calc GR . . . .
H64F H 0.545402 0.370479 0.552085 0.062 Uiso 1 1 calc GR . . . .
H64D H 0.550337 0.322835 0.592980 0.062 Uiso 1 1 calc GR . . . .
C65B C 0.6096(3) 0.2644(7) 0.5297(2) 0.0434(19) Uani 1 1 d . . . . .
H65D H 0.598803 0.320127 0.512520 0.065 Uiso 1 1 calc GR . . . .
H65E H 0.595557 0.199980 0.520677 0.065 Uiso 1 1 calc GR . . . .
H65F H 0.640375 0.257498 0.531308 0.065 Uiso 1 1 calc GR . . . .
C66B C 0.6654(2) 0.6001(5) 0.62058(19) 0.0292(14) Uani 1 1 d . . . . .
H66B H 0.639020 0.617259 0.630121 0.035 Uiso 1 1 calc R . . . .
C67B C 0.6596(3) 0.6303(7) 0.5801(2) 0.046(2) Uani 1 1 d . . . . .
H67E H 0.654267 0.704304 0.577618 0.069 Uiso 1 1 calc GR . . . .
H67F H 0.635297 0.592962 0.565702 0.069 Uiso 1 1 calc GR . . . .
H67D H 0.685317 0.613210 0.570659 0.069 Uiso 1 1 calc GR . . . .
C68B C 0.7030(2) 0.6510(6) 0.6447(2) 0.0413(17) Uani 1 1 d . . . . .
H68E H 0.698646 0.725477 0.644484 0.062 Uiso 1 1 calc GR . . . .
H68D H 0.728822 0.635271 0.635132 0.062 Uiso 1 1 calc GR . . . .
H68F H 0.706152 0.625412 0.670277 0.062 Uiso 1 1 calc GR . . . .

loop_
_atom_site_aniso_label
_atom_site_aniso_U_11
_atom_site_aniso_U_22
_atom_site_aniso_U_33
_atom_site_aniso_U_23
_atom_site_aniso_U_13
_atom_site_aniso_U_12
U1A 0.01933(10) 0.01784(10) 0.02037(10) 0.00395(7) 0.00762(7) 0.00306(7)
P1A 0.0225(7) 0.0242(7) 0.0273(7) 0.0059(6) 0.0117(6) 0.0050(6)
P2A 0.0248(7) 0.0224(7) 0.0202(7) 0.0027(6) 0.0071(6) 0.0037(6)
P3A 0.0204(7) 0.0217(7) 0.0251(7) 0.0030(6) 0.0086(6) 0.0043(6)
P4A 0.0239(7) 0.0208(7) 0.0235(7) 0.0035(6) 0.0085(6) 0.0022(6)
O1A 0.025(2) 0.019(2) 0.031(2) 0.0058(17) 0.0110(17) 0.0134(17)
O2A 0.025(2) 0.023(2) 0.032(2) 0.0100(18) 0.0092(18) 0.0067(17)
O3A 0.025(2) 0.032(2) 0.034(2) 0.003(2) 0.0136(19) 0.0025(19)
O4A 0.027(2) 0.034(2) 0.030(2) 0.0064(19) 0.0136(18) 0.0040(19)
O5A 0.028(2) 0.0160(19) 0.025(2) 0.0004(16) 0.0064(17) -0.0071(16)
O6A 0.024(2) 0.025(2) 0.026(2) 0.0042(17) 0.0085(17) 0.0021(17)
O7A 0.035(2) 0.027(2) 0.021(2) 0.0032(17) 0.0064(18) 0.0027(19)
O8A 0.031(2) 0.031(2) 0.027(2) 0.0002(19) 0.0121(18) 0.0019(19)
O9A 0.027(2) 0.023(2) 0.027(2) 0.0147(17) 0.0105(17) 0.0107(17)
O10A 0.0205(19) 0.022(2) 0.025(2) 0.0039(16) 0.0096(16) 0.0026(16)
O11A 0.026(2) 0.023(2) 0.031(2) 0.0016(18) 0.0116(18) 0.0050(17)
O12A 0.022(2) 0.034(2) 0.029(2) 0.0036(19) 0.0087(17) 0.0016(18)
O13A 0.029(2) 0.023(2) 0.026(2) 0.0056(17) 0.0105(17) -0.0031(18)
O14A 0.024(2) 0.030(2) 0.023(2) 0.0043(17) 0.0101(17) 0.0024(18)
O15A 0.029(2) 0.023(2) 0.026(2) 0.0030(17) 0.0073(18) 0.0030(18)
O16A 0.026(2) 0.027(2) 0.027(2) -0.0001(18) 0.0068(18) 0.0025(18)
N1A 0.026(3) 0.018(2) 0.031(3) 0.002(2) 0.008(2) 0.005(2)
N2A 0.026(3) 0.025(3) 0.034(3) 0.002(2) 0.010(2) 0.008(2)
N3A 0.027(3) 0.019(2) 0.026(3) 0.002(2) 0.003(2) 0.001(2)
N4A 0.033(3) 0.026(3) 0.028(3) 0.000(2) 0.004(2) 0.001(2)
N5A 0.024(2) 0.021(2) 0.024(2) 0.010(2) 0.004(2) 0.007(2)
N6A 0.026(3) 0.027(3) 0.032(3) 0.007(2) 0.007(2) 0.009(2)
N7A 0.023(2) 0.017(2) 0.028(3) 0.002(2) 0.008(2) -0.0025(19)
N8A 0.026(3) 0.027(3) 0.028(3) 0.003(2) 0.007(2) -0.003(2)
C1A 0.025(3) 0.019(3) 0.024(3) 0.003(2) 0.005(2) 0.001(2)
C2A 0.022(3) 0.027(3) 0.030(3) -0.001(2) 0.011(2) 0.003(2)
C3A 0.027(3) 0.027(3) 0.031(3) 0.005(3) 0.009(3) 0.010(3)
C4A 0.030(3) 0.040(4) 0.037(4) 0.006(3) 0.014(3) 0.008(3)
C5A 0.034(3) 0.020(3) 0.023(3) 0.000(2) 0.006(2) -0.003(2)
C6A 0.026(3) 0.022(3) 0.030(3) 0.011(2) 0.003(2) 0.005(2)
C7A 0.034(3) 0.027(3) 0.033(3) 0.002(3) 0.008(3) -0.004(3)
C8A 0.042(4) 0.020(3) 0.029(3) -0.002(3) 0.005(3) 0.001(3)
C9A 0.041(4) 0.019(3) 0.027(3) 0.002(2) -0.002(3) 0.003(3)
C10A 0.035(3) 0.020(3) 0.026(3) -0.001(2) 0.003(3) 0.002(3)
C11A 0.052(5) 0.033(4) 0.029(3) 0.005(3) 0.007(3) -0.004(3)
C12A 0.031(3) 0.023(3) 0.043(4) -0.003(3) 0.012(3) 0.004(3)
C13A 0.032(4) 0.041(4) 0.037(4) 0.000(3) 0.006(3) 0.002(3)
C14A 0.042(4) 0.035(4) 0.060(5) -0.010(4) 0.025(4) -0.008(3)
C15A 0.030(3) 0.032(3) 0.029(3) 0.003(3) 0.013(3) 0.001(3)
C16A 0.028(3) 0.040(4) 0.038(4) 0.009(3) 0.010(3) 0.005(3)
C17A 0.038(4) 0.042(4) 0.033(4) 0.005(3) 0.013(3) 0.010(3)
C18A 0.026(3) 0.020(3) 0.026(3) 0.004(2) 0.009(2) 0.006(2)
C19A 0.025(3) 0.021(3) 0.026(3) 0.004(2) 0.009(2) 0.007(2)
C20A 0.029(3) 0.026(3) 0.027(3) 0.002(2) 0.004(3) 0.002(3)
C21A 0.049(4) 0.034(4) 0.030(4) 0.002(3) 0.001(3) -0.006(3)
C22A 0.031(3) 0.014(3) 0.035(3) 0.000(2) 0.013(3) 0.002(2)
C23A 0.028(3) 0.016(3) 0.039(4) 0.002(2) 0.010(3) 0.001(2)
C24A 0.038(4) 0.017(3) 0.037(4) 0.003(3) 0.009(3) 0.007(3)
C25A 0.042(4) 0.019(3) 0.041(4) 0.002(3) 0.017(3) 0.000(3)
C26A 0.034(4) 0.027(3) 0.043(4) -0.001(3) 0.017(3) -0.004(3)
C27A 0.030(3) 0.026(3) 0.035(3) -0.001(3) 0.007(3) 0.002(3)
C28A 0.055(5) 0.039(4) 0.044(4) 0.003(3) 0.026(4) -0.006(4)
C29A 0.044(4) 0.034(4) 0.028(3) 0.005(3) 0.010(3) 0.012(3)
C30A 0.050(5) 0.050(5) 0.077(6) 0.028(5) 0.032(5) 0.023(4)
C31A 0.055(5) 0.025(3) 0.039(4) 0.005(3) -0.001(3) 0.009(3)
C32A 0.032(3) 0.039(4) 0.031(3) 0.001(3) 0.016(3) -0.004(3)
C33A 0.032(4) 0.055(5) 0.042(4) -0.001(4) 0.010(3) 0.006(4)
C34A 0.048(5) 0.072(6) 0.034(4) -0.003(4) 0.019(4) -0.010(4)
C35A 0.025(3) 0.019(3) 0.022(3) -0.001(2) 0.006(2) 0.003(2)
C36A 0.024(3) 0.022(3) 0.028(3) 0.002(2) 0.004(2) 0.006(2)
C37A 0.024(3) 0.020(3) 0.034(3) 0.009(3) 0.005(3) 0.008(2)
C38A 0.032(3) 0.031(4) 0.047(4) 0.007(3) 0.014(3) 0.008(3)
C39A 0.027(3) 0.023(3) 0.027(3) 0.004(2) 0.008(2) 0.002(2)
C40A 0.033(3) 0.028(3) 0.025(3) 0.007(2) 0.011(3) 0.009(3)
C41A 0.034(3) 0.029(3) 0.030(3) 0.005(3) 0.010(3) 0.008(3)
C42A 0.040(4) 0.031(4) 0.028(3) 0.007(3) 0.014(3) 0.002(3)
C43A 0.051(4) 0.032(4) 0.033(4) 0.013(3) 0.017(3) 0.007(3)
C44A 0.038(4) 0.031(4) 0.035(4) 0.013(3) 0.014(3) 0.010(3)
C45A 0.045(4) 0.043(4) 0.047(4) 0.013(4) 0.023(4) 0.004(4)
C46A 0.049(4) 0.042(4) 0.037(4) -0.014(3) 0.019(3) -0.015(4)
C47A 0.035(4) 0.038(4) 0.080(6) -0.024(4) 0.009(4) 0.006(3)
C48A 0.068(6) 0.031(4) 0.052(5) -0.002(4) -0.003(4) -0.003(4)
C49A 0.026(3) 0.034(4) 0.030(3) 0.002(3) 0.012(3) -0.002(3)
C50A 0.060(5) 0.032(4) 0.055(5) 0.008(4) 0.030(4) 0.001(4)
C51A 0.053(5) 0.059(6) 0.073(6) 0.022(5) 0.041(5) 0.018(4)
C52A 0.026(3) 0.020(3) 0.027(3) 0.002(2) 0.011(2) 0.006(2)
C53A 0.025(3) 0.020(3) 0.025(3) 0.000(2) 0.008(2) 0.001(2)
C54A 0.025(3) 0.024(3) 0.028(3) 0.002(2) 0.006(2) 0.005(2)
C55A 0.029(3) 0.030(3) 0.032(3) 0.001(3) 0.010(3) -0.003(3)
C56A 0.026(3) 0.020(3) 0.028(3) 0.003(2) 0.011(2) 0.001(2)
C57A 0.033(3) 0.029(3) 0.031(3) 0.009(3) 0.007(3) -0.003(3)
C58A 0.040(4) 0.035(4) 0.027(3) 0.004(3) 0.008(3) -0.004(3)
C59A 0.033(3) 0.024(3) 0.029(3) 0.007(2) 0.015(3) 0.007(3)
C60A 0.030(3) 0.031(3) 0.036(4) 0.006(3) 0.015(3) -0.001(3)
C61A 0.033(3) 0.029(3) 0.031(3) 0.001(3) 0.011(3) -0.003(3)
C62A 0.045(4) 0.030(4) 0.032(4) 0.010(3) 0.016(3) 0.004(3)
C63A 0.031(3) 0.030(3) 0.037(4) 0.012(3) 0.010(3) 0.006(3)
C64A 0.040(4) 0.031(4) 0.046(4) 0.009(3) 0.014(3) 0.014(3)
C65A 0.040(4) 0.051(5) 0.039(4) 0.022(4) 0.006(3) 0.009(4)
C66A 0.030(3) 0.027(3) 0.029(3) 0.000(3) 0.004(3) 0.003(3)
C67A 0.037(4) 0.041(4) 0.059(5) 0.015(4) 0.016(4) 0.006(3)
C68A 0.029(3) 0.025(3) 0.049(4) 0.002(3) 0.009(3) 0.009(3)
U1B 0.02000(10) 0.02207(10) 0.02043(10) -0.00327(7) 0.00670(7) -0.00351(7)
P1B 0.0236(7) 0.0217(7) 0.0233(7) -0.0013(6) 0.0039(6) -0.0028(6)
P2B 0.0272(7) 0.0229(7) 0.0244(7) -0.0043(6) 0.0114(6) -0.0019(6)
P3B 0.0225(7) 0.0255(8) 0.0252(7) -0.0078(6) 0.0047(6) -0.0041(6)
P4B 0.0247(7) 0.0258(8) 0.0259(7) -0.0006(6) 0.0109(6) -0.0010(6)
O1B 0.034(2) 0.019(2) 0.027(2) -0.0015(17) 0.0060(18) -0.0152(18)
O2B 0.025(2) 0.026(2) 0.023(2) 0.0024(17) 0.0045(17) -0.0046(17)
O3B 0.031(2) 0.028(2) 0.024(2) -0.0019(18) 0.0053(18) 0.0008(19)
O4B 0.033(2) 0.023(2) 0.030(2) -0.0057(18) -0.0017(19) -0.0023(19)
O5B 0.025(2) 0.024(2) 0.025(2) -0.0032(17) 0.0082(17) -0.0060(17)
O6B 0.034(2) 0.022(2) 0.023(2) -0.0046(17) 0.0091(18) -0.0018(18)
O7B 0.030(2) 0.026(2) 0.028(2) -0.0065(17) 0.0136(19) -0.0014(18)
O8B 0.028(2) 0.031(2) 0.033(2) -0.0054(19) 0.0140(19) -0.0059(19)
O9B 0.030(2) 0.021(2) 0.028(2) 0.0009(17) 0.0116(18) 0.0084(17)
O10B 0.024(2) 0.027(2) 0.023(2) -0.0086(17) 0.0049(16) -0.0076(17)
O11B 0.023(2) 0.029(2) 0.034(2) -0.0094(19) -0.0014(18) -0.0032(18)
O12B 0.031(2) 0.031(2) 0.031(2) -0.0078(19) 0.0067(19) -0.0004(19)
O13B 0.028(2) 0.030(2) 0.026(2) -0.0033(18) 0.0074(18) 0.0008(19)
O14B 0.025(2) 0.030(2) 0.026(2) 0.0011(18) 0.0051(17) 0.0006(18)
O15B 0.033(2) 0.035(3) 0.028(2) -0.004(2) 0.0113(19) -0.001(2)
O16B 0.024(2) 0.031(2) 0.040(3) 0.002(2) 0.0115(19) -0.0003(19)
N1B 0.026(3) 0.015(2) 0.029(3) -0.001(2) 0.008(2) -0.0048(19)
N2B 0.031(3) 0.020(3) 0.032(3) -0.005(2) 0.008(2) -0.008(2)
N3B 0.024(3) 0.029(3) 0.027(3) -0.002(2) 0.011(2) -0.010(2)
N4B 0.026(3) 0.028(3) 0.035(3) -0.005(2) 0.007(2) -0.011(2)
N5B 0.025(3) 0.026(3) 0.028(3) -0.001(2) 0.008(2) 0.006(2)
N6B 0.025(3) 0.032(3) 0.032(3) -0.001(2) 0.008(2) -0.001(2)
N7B 0.025(3) 0.029(3) 0.021(2) -0.002(2) 0.003(2) 0.002(2)
N8B 0.023(3) 0.033(3) 0.028(3) -0.006(2) 0.005(2) 0.000(2)
C1B 0.021(3) 0.028(3) 0.029(3) 0.001(3) 0.011(2) -0.001(2)
C2B 0.025(3) 0.020(3) 0.030(3) -0.005(2) 0.008(2) -0.002(2)
C3B 0.025(3) 0.023(3) 0.032(3) -0.005(2) 0.010(3) -0.005(2)
C4B 0.036(4) 0.025(3) 0.038(4) -0.003(3) 0.004(3) -0.006(3)
C5B 0.027(3) 0.021(3) 0.029(3) -0.003(2) 0.010(2) 0.002(2)
C6B 0.028(3) 0.021(3) 0.033(3) 0.003(2) 0.010(3) -0.004(2)
C7B 0.028(3) 0.031(3) 0.035(4) 0.001(3) 0.007(3) 0.003(3)
C8B 0.032(3) 0.028(3) 0.037(4) 0.003(3) 0.015(3) 0.006(3)
C9B 0.032(3) 0.022(3) 0.039(4) 0.001(3) 0.014(3) -0.002(3)
C10B 0.031(3) 0.023(3) 0.033(3) -0.001(3) 0.012(3) 0.001(3)
C11B 0.044(4) 0.047(5) 0.040(4) 0.013(4) 0.010(3) 0.002(4)
C12B 0.086(7) 0.026(4) 0.041(4) 0.000(3) 0.034(4) 0.001(4)
C13B 0.108(10) 0.052(6) 0.123(11) -0.036(6) 0.091(9) -0.037(6)
C14B 0.119(10) 0.070(7) 0.024(4) -0.010(4) -0.009(5) 0.026(7)
C15B 0.029(3) 0.024(3) 0.033(3) -0.006(3) -0.001(3) -0.001(3)
C16B 0.087(7) 0.031(4) 0.053(5) -0.010(4) -0.018(5) 0.019(4)
C17B 0.032(4) 0.044(4) 0.063(5) -0.019(4) 0.018(4) -0.011(3)
C18B 0.023(3) 0.021(3) 0.030(3) -0.004(2) 0.007(2) -0.004(2)
C19B 0.023(3) 0.025(3) 0.027(3) -0.009(2) 0.006(2) -0.001(2)
C20B 0.027(3) 0.022(3) 0.036(3) -0.006(3) 0.009(3) -0.004(2)
C21B 0.028(3) 0.033(4) 0.041(4) -0.007(3) 0.007(3) -0.009(3)
C22B 0.029(3) 0.024(3) 0.030(3) -0.004(3) 0.013(3) -0.005(3)
C23B 0.031(3) 0.024(3) 0.035(3) -0.007(3) 0.010(3) -0.010(3)
C24B 0.041(4) 0.023(3) 0.031(3) -0.002(3) 0.014(3) -0.006(3)
C25B 0.034(3) 0.027(3) 0.029(3) -0.008(3) 0.012(3) -0.001(3)
C26B 0.034(3) 0.027(3) 0.030(3) -0.006(3) 0.008(3) -0.009(3)
C27B 0.035(3) 0.017(3) 0.026(3) -0.001(2) 0.010(3) -0.007(2)
C28B 0.045(4) 0.034(4) 0.030(3) -0.001(3) 0.010(3) -0.006(3)
C29B 0.035(4) 0.027(3) 0.052(4) -0.011(3) 0.023(3) -0.003(3)
C30B 0.045(5) 0.039(4) 0.063(6) -0.006(4) -0.008(4) -0.010(4)
C31B 0.056(5) 0.046(5) 0.047(5) -0.012(4) 0.014(4) -0.025(4)
C32B 0.041(4) 0.034(4) 0.030(3) 0.000(3) 0.015(3) -0.005(3)
C33B 0.053(5) 0.041(4) 0.041(4) 0.006(3) 0.022(4) -0.004(4)
C34B 0.060(5) 0.050(5) 0.062(6) -0.002(4) 0.042(5) -0.003(4)
C35B 0.025(3) 0.029(3) 0.025(3) -0.005(3) 0.007(2) -0.005(3)
C36B 0.026(3) 0.031(3) 0.032(3) -0.002(3) 0.010(3) -0.004(3)
C37B 0.026(3) 0.027(3) 0.033(3) -0.001(3) 0.012(3) -0.001(3)
C38B 0.041(4) 0.039(4) 0.047(4) 0.003(3) 0.023(3) 0.005(3)
C39B 0.035(3) 0.020(3) 0.027(3) 0.000(2) 0.006(3) 0.000(2)
C40B 0.029(3) 0.027(3) 0.031(3) -0.002(3) 0.006(3) 0.003(3)
C41B 0.043(4) 0.030(3) 0.032(3) -0.003(3) 0.016(3) 0.000(3)
C42B 0.049(4) 0.020(3) 0.030(3) -0.003(3) 0.010(3) 0.003(3)
C43B 0.040(4) 0.021(3) 0.039(4) 0.000(3) 0.004(3) 0.004(3)
C44B 0.028(3) 0.024(3) 0.038(4) -0.003(3) 0.006(3) 0.001(3)
C45B 0.062(5) 0.049(5) 0.038(4) 0.004(4) 0.017(4) 0.012(4)
C46B 0.027(3) 0.027(3) 0.045(4) -0.009(3) -0.004(3) -0.001(3)
C47B 0.040(4) 0.037(4) 0.057(5) 0.007(4) -0.009(4) -0.001(3)
C48B 0.034(4) 0.043(4) 0.061(5) -0.014(4) 0.011(4) 0.002(3)
C49B 0.040(4) 0.024(3) 0.035(4) -0.007(3) 0.012(3) 0.000(3)
C50B 0.037(4) 0.026(3) 0.052(5) -0.012(3) 0.006(3) 0.004(3)
C51B 0.055(5) 0.047(5) 0.052(5) -0.018(4) 0.011(4) 0.005(4)
C52B 0.023(3) 0.024(3) 0.025(3) -0.003(2) 0.004(2) -0.003(2)
C53B 0.025(3) 0.023(3) 0.031(3) -0.006(2) 0.009(2) -0.003(2)
C54B 0.028(3) 0.023(3) 0.031(3) -0.006(3) 0.008(3) 0.002(2)
C55B 0.041(4) 0.034(4) 0.031(3) -0.001(3) 0.010(3) 0.010(3)
C56B 0.023(3) 0.042(4) 0.028(3) -0.008(3) 0.005(2) 0.000(3)
C57B 0.039(4) 0.051(5) 0.023(3) 0.000(3) 0.005(3) 0.012(3)
C58B 0.039(4) 0.078(6) 0.033(4) -0.005(4) 0.007(3) 0.023(4)
C59B 0.030(4) 0.076(6) 0.028(4) 0.005(4) 0.004(3) 0.013(4)
C60B 0.030(4) 0.061(5) 0.027(3) 0.006(3) 0.000(3) 0.001(3)
C61B 0.024(3) 0.045(4) 0.027(3) -0.004(3) -0.001(3) 0.004(3)
C62B 0.043(5) 0.117(10) 0.034(4) 0.004(5) 0.012(4) 0.025(5)
C63B 0.037(4) 0.041(4) 0.028(3) -0.001(3) 0.012(3) -0.006(3)
C64B 0.036(4) 0.056(5) 0.033(4) -0.010(3) 0.009(3) -0.007(4)
C65B 0.052(5) 0.047(5) 0.034(4) -0.010(3) 0.015(3) -0.010(4)
C66B 0.032(3) 0.024(3) 0.036(4) 0.006(3) 0.019(3) 0.003(3)
C67B 0.051(5) 0.049(5) 0.043(4) 0.015(4) 0.021(4) 0.017(4)
C68B 0.038(4) 0.032(4) 0.056(5) -0.006(3) 0.014(4) -0.010(3)

loop_
_atom_type_symbol
_atom_type_description
_atom_type_scat_dispersion_real
_atom_type_scat_dispersion_imag
_atom_type_scat_source
C C 0.0181 0.0091 'International Tables Vol C Tables 4.2.6.8 and 6.1.1.4'
H H 0.0000 0.0000 'International Tables Vol C Tables 4.2.6.8 and 6.1.1.4'
N N 0.0311 0.0180 'International Tables Vol C Tables 4.2.6.8 and 6.1.1.4'
O O 0.0492 0.0322 'International Tables Vol C Tables 4.2.6.8 and 6.1.1.4'
P P 0.2955 0.4335 'International Tables Vol C Tables 4.2.6.8 and 6.1.1.4'
U U -4.3638 13.4090 'International Tables Vol C Tables 4.2.6.8 and 6.1.1.4'

loop_
_exptl_crystal_face_index_h
_exptl_crystal_face_index_k
_exptl_crystal_face_index_l
_exptl_crystal_face_perp_dist
-1 0 1 0.0565
1 0 -1 0.0675
-4 0 -1 0.0487
4 0 1 0.0487
-10 -7 7 0.1455
10 7 -7 0.1345

loop_
_geom_angle_atom_site_label_1
_geom_angle_atom_site_label_2
_geom_angle_atom_site_label_3
_geom_angle
_geom_angle_site_symmetry_1
_geom_angle_site_symmetry_3
_geom_angle_publ_flag
O1A U1A O2A 72.51(15) . . ?
O1A U1A O5A 101.03(16) . . ?
O1A U1A O6A 74.12(15) . . ?
O1A U1A O9A 140.85(15) . . ?
O1A U1A O10A 147.36(15) . . ?
O1A U1A O13A 80.14(16) . . ?
O1A U1A O14A 81.35(16) . . ?
O5A U1A O2A 73.12(16) . . ?
O5A U1A O6A 72.75(15) . . ?
O5A U1A O9A 81.75(16) . . ?
O5A U1A O10A 85.51(15) . . ?
O5A U1A O13A 143.60(15) . . ?
O5A U1A O14A 143.33(15) . . ?
O6A U1A O2A 125.68(15) . . ?
O9A U1A O2A 71.08(14) . . ?
O9A U1A O6A 141.09(16) . . ?
O9A U1A O10A 71.52(14) . . ?
O9A U1A O13A 120.23(16) . . ?
O9A U1A O14A 74.68(16) . . ?
O10A U1A O2A 139.00(14) . . ?
O10A U1A O6A 77.53(14) . . ?
O10A U1A O14A 112.24(15) . . ?
O13A U1A O2A 138.81(15) . . ?
O13A U1A O6A 72.70(15) . . ?
O13A U1A O10A 76.23(15) . . ?
O13A U1A O14A 73.06(15) . . ?
O14A U1A O2A 72.86(15) . . ?
O14A U1A O6A 140.59(15) . . ?
O2A P1A O3A 114.6(3) . . ?
O2A P1A O4A 115.0(3) . . ?
O2A P1A C2A 108.2(3) . . ?
O3A P1A O4A 97.4(3) . . ?
O3A P1A C2A 111.5(3) . . ?
O4A P1A C2A 109.8(3) . . ?
O6A P2A O7A 113.0(3) . . ?
O6A P2A O8A 114.4(3) . . ?
O6A P2A C19A 110.1(3) . . ?
O7A P2A C19A 110.8(3) . . ?
O8A P2A O7A 101.5(3) . . ?
O8A P2A C19A 106.6(3) . . ?
O10A P3A O11A 113.3(3) . . ?
O10A P3A O12A 112.8(3) . . ?
O10A P3A C36A 109.6(3) . . ?
O11A P3A C36A 109.6(3) . . ?
O12A P3A O11A 101.9(2) . . ?
O12A P3A C36A 109.3(3) . . ?
O14A P4A O15A 113.6(2) . . ?
O14A P4A O16A 113.6(3) . . ?
O14A P4A C53A 108.9(3) . . ?
O15A P4A O16A 98.1(2) . . ?
O15A P4A C53A 112.7(3) . . ?
O16A P4A C53A 109.6(3) . . ?
C1A O1A U1A 140.7(4) . . ?
P1A O2A U1A 142.8(3) . . ?
C12A O3A P1A 121.8(4) . . ?
C15A O4A P1A 119.7(4) . . ?
C18A O5A U1A 142.1(4) . . ?
P2A O6A U1A 142.1(3) . . ?
C29A O7A P2A 120.8(4) . . ?
C32A O8A P2A 120.6(4) . . ?
C35A O9A U1A 141.7(4) . . ?
P3A O10A U1A 144.3(2) . . ?
C46A O11A P3A 120.4(4) . . ?
C49A O12A P3A 119.5(4) . . ?
C52A O13A U1A 137.8(4) . . ?
P4A O14A U1A 143.1(2) . . ?
C63A O15A P4A 122.1(4) . . ?
C66A O16A P4A 118.6(4) . . ?
N2A N1A C5A 120.2(5) . . ?
C1A N1A N2A 110.3(5) . . ?
C1A N1A C5A 129.4(5) . . ?
C3A N2A N1A 106.4(5) . . ?
N4A N3A C22A 119.8(5) . . ?
C18A N3A N4A 112.1(5) . . ?
C18A N3A C22A 127.9(5) . . ?
C20A N4A N3A 105.3(5) . . ?
N6A N5A C39A 118.3(5) . . ?
C35A N5A N6A 111.7(5) . . ?
C35A N5A C39A 129.2(5) . . ?
C37A N6A N5A 105.2(5) . . ?
N8A N7A C56A 117.8(5) . . ?
C52A N7A N8A 112.2(5) . . ?
C52A N7A C56A 129.8(5) . . ?
C54A N8A N7A 105.3(5) . . ?
O1A C1A N1A 122.5(5) . . ?
O1A C1A C2A 130.5(6) . . ?
N1A C1A C2A 107.0(5) . . ?
C1A C2A P1A 123.2(5) . . ?
C1A C2A C3A 104.3(6) . . ?
C3A C2A P1A 132.4(5) . . ?
N2A C3A C2A 111.8(6) . . ?
N2A C3A C4A 121.6(6) . . ?
C2A C3A C4A 126.5(6) . . ?
C3A C4A H4AA 109.5 . . ?
C3A C4A H4AB 109.5 . . ?
C3A C4A H4AC 109.5 . . ?
H4AA C4A H4AB 109.5 . . ?
H4AA C4A H4AC 109.5 . . ?
H4AB C4A H4AC 109.5 . . ?
C6A C5A N1A 120.9(6) . . ?
C10A C5A N1A 119.0(6) . . ?
C10A C5A C6A 120.1(6) . . ?
C5A C6A H6A 120.7 . . ?
C7A C6A C5A 118.5(6) . . ?
C7A C6A H6A 120.7 . . ?
C6A C7A H7A 118.9 . . ?
C6A C7A C8A 122.2(7) . . ?
C8A C7A H7A 118.9 . . ?
C7A C8A C11A 120.9(7) . . ?
C9A C8A C7A 117.8(6) . . ?
C9A C8A C11A 121.3(6) . . ?
C8A C9A H9A 119.5 . . ?
C8A C9A C10A 121.0(6) . . ?
C10A C9A H9A 119.5 . . ?
C5A C10A C9A 120.3(6) . . ?
C5A C10A H10A 119.8 . . ?
C9A C10A H10A 119.8 . . ?
C8A C11A H11A 109.5 . . ?
C8A C11A H11B 109.5 . . ?
C8A C11A H11C 109.5 . . ?
H11A C11A H11B 109.5 . . ?
H11A C11A H11C 109.5 . . ?
H11B C11A H11C 109.5 . . ?
O3A C12A H12A 109.4 . . ?
O3A C12A C13A 111.3(6) . . ?
O3A C12A C14A 105.3(6) . . ?
C13A C12A H12A 109.4 . . ?
C13A C12A C14A 111.8(7) . . ?
C14A C12A H12A 109.4 . . ?
C12A C13A H13A 109.5 . . ?
C12A C13A H13B 109.5 . . ?
C12A C13A H13C 109.5 . . ?
H13A C13A H13B 109.5 . . ?
H13A C13A H13C 109.5 . . ?
H13B C13A H13C 109.5 . . ?
C12A C14A H14A 109.5 . . ?
C12A C14A H14B 109.5 . . ?
C12A C14A H14C 109.5 . . ?
H14A C14A H14B 109.5 . . ?
H14A C14A H14C 109.5 . . ?
H14B C14A H14C 109.5 . . ?
O4A C15A H15A 109.2 . . ?
O4A C15A C16A 108.3(6) . . ?
O4A C15A C17A 107.2(5) . . ?
C16A C15A H15A 109.2 . . ?
C16A C15A C17A 113.8(6) . . ?
C17A C15A H15A 109.2 . . ?
C15A C16A H16A 109.5 . . ?
C15A C16A H16B 109.5 . . ?
C15A C16A H16C 109.5 . . ?
H16A C16A H16B 109.5 . . ?
H16A C16A H16C 109.5 . . ?
H16B C16A H16C 109.5 . . ?
C15A C17A H17A 109.5 . . ?
C15A C17A H17B 109.5 . . ?
C15A C17A H17C 109.5 . . ?
H17A C17A H17B 109.5 . . ?
H17A C17A H17C 109.5 . . ?
H17B C17A H17C 109.5 . . ?
O5A C18A N3A 124.5(5) . . ?
O5A C18A C19A 129.7(6) . . ?
N3A C18A C19A 105.8(6) . . ?
C18A C19A P2A 122.2(5) . . ?
C18A C19A C20A 104.7(6) . . ?
C20A C19A P2A 133.2(5) . . ?
N4A C20A C19A 112.2(6) . . ?
N4A C20A C21A 120.4(6) . . ?
C19A C20A C21A 127.4(6) . . ?
C20A C21A H21A 109.5 . . ?
C20A C21A H21B 109.5 . . ?
C20A C21A H21C 109.5 . . ?
H21A C21A H21B 109.5 . . ?
H21A C21A H21C 109.5 . . ?
H21B C21A H21C 109.5 . . ?
C23A C22A N3A 120.4(6) . . ?
C27A C22A N3A 119.2(6) . . ?
C27A C22A C23A 120.4(6) . . ?
C22A C23A H23A 120.6 . . ?
C22A C23A C24A 118.8(6) . . ?
C24A C23A H23A 120.6 . . ?
C23A C24A H24A 119.7 . . ?
C25A C24A C23A 120.7(7) . . ?
C25A C24A H24A 119.7 . . ?
C24A C25A C26A 119.5(6) . . ?
C24A C25A C28A 119.0(7) . . ?
C26A C25A C28A 121.4(7) . . ?
C25A C26A H26A 119.7 . . ?
C25A C26A C27A 120.5(7) . . ?
C27A C26A H26A 119.7 . . ?
C22A C27A H27A 120.0 . . ?
C26A C27A C22A 120.0(7) . . ?
C26A C27A H27A 120.0 . . ?
C25A C28A H28A 109.5 . . ?
C25A C28A H28B 109.5 . . ?
C25A C28A H28C 109.5 . . ?
H28A C28A H28B 109.5 . . ?
H28A C28A H28C 109.5 . . ?
H28B C28A H28C 109.5 . . ?
O7A C29A H29A 109.7 . . ?
O7A C29A C30A 109.8(7) . . ?
O7A C29A C31A 106.0(6) . . ?
C30A C29A H29A 109.7 . . ?
C30A C29A C31A 112.1(7) . . ?
C31A C29A H29A 109.7 . . ?
C29A C30A H30A 109.5 . . ?
C29A C30A H30B 109.5 . . ?
C29A C30A H30C 109.5 . . ?
H30A C30A H30B 109.5 . . ?
H30A C30A H30C 109.5 . . ?
H30B C30A H30C 109.5 . . ?
C29A C31A H31A 109.5 . . ?
C29A C31A H31B 109.5 . . ?
C29A C31A H31C 109.5 . . ?
H31A C31A H31B 109.5 . . ?
H31A C31A H31C 109.5 . . ?
H31B C31A H31C 109.5 . . ?
O8A C32A H32A 109.4 . . ?
O8A C32A C33A 108.7(6) . . ?
O8A C32A C34A 106.7(6) . . ?
C33A C32A H32A 109.4 . . ?
C34A C32A H32A 109.4 . . ?
C34A C32A C33A 113.2(7) . . ?
C32A C33A H33A 109.5 . . ?
C32A C33A H33B 109.5 . . ?
C32A C33A H33C 109.5 . . ?
H33A C33A H33B 109.5 . . ?
H33A C33A H33C 109.5 . . ?
H33B C33A H33C 109.5 . . ?
C32A C34A H34A 109.5 . . ?
C32A C34A H34B 109.5 . . ?
C32A C34A H34C 109.5 . . ?
H34A C34A H34B 109.5 . . ?
H34A C34A H34C 109.5 . . ?
H34B C34A H34C 109.5 . . ?
O9A C35A N5A 123.7(5) . . ?
O9A C35A C36A 130.5(6) . . ?
N5A C35A C36A 105.8(5) . . ?
C35A C36A P3A 120.3(5) . . ?
C35A C36A C37A 105.9(6) . . ?
C37A C36A P3A 131.2(5) . . ?
N6A C37A C36A 111.4(6) . . ?
N6A C37A C38A 120.7(6) . . ?
C36A C37A C38A 127.9(6) . . ?
C37A C38A H38A 109.5 . . ?
C37A C38A H38B 109.5 . . ?
C37A C38A H38C 109.5 . . ?
H38A C38A H38B 109.5 . . ?
H38A C38A H38C 109.5 . . ?
H38B C38A H38C 109.5 . . ?
C40A C39A N5A 120.8(6) . . ?
C44A C39A N5A 119.3(6) . . ?
C44A C39A C40A 119.8(6) . . ?
C39A C40A H40A 120.6 . . ?
C41A C40A C39A 118.9(6) . . ?
C41A C40A H40A 120.6 . . ?
C40A C41A H41A 118.9 . . ?
C42A C41A C40A 122.2(6) . . ?
C42A C41A H41A 118.9 . . ?
C41A C42A C43A 117.5(6) . . ?
C41A C42A C45A 120.7(7) . . ?
C43A C42A C45A 121.7(6) . . ?
C42A C43A H43A 119.1 . . ?
C42A C43A C44A 121.9(6) . . ?
C44A C43A H43A 119.1 . . ?
C39A C44A C43A 119.7(6) . . ?
C39A C44A H44A 120.1 . . ?
C43A C44A H44A 120.1 . . ?
C42A C45A H45A 109.5 . . ?
C42A C45A H45B 109.5 . . ?
C42A C45A H45C 109.5 . . ?
H45A C45A H45B 109.5 . . ?
H45A C45A H45C 109.5 . . ?
H45B C45A H45C 109.5 . . ?
O11A C46A H46A 109.1 . . ?
O11A C46A C47A 109.5(7) . . ?
O11A C46A C48A 106.9(7) . . ?
C47A C46A H46A 109.1 . . ?
C47A C46A C48A 113.0(7) . . ?
C48A C46A H46A 109.1 . . ?
C46A C47A H47A 109.5 . . ?
C46A C47A H47B 109.5 . . ?
C46A C47A H47C 109.5 . . ?
H47A C47A H47B 109.5 . . ?
H47A C47A H47C 109.5 . . ?
H47B C47A H47C 109.5 . . ?
C46A C48A H48A 109.5 . . ?
C46A C48A H48B 109.5 . . ?
C46A C48A H48C 109.5 . . ?
H48A C48A H48B 109.5 . . ?
H48A C48A H48C 109.5 . . ?
H48B C48A H48C 109.5 . . ?
O12A C49A H49A 108.7 . . ?
O12A C49A C50A 108.1(6) . . ?
O12A C49A C51A 107.4(6) . . ?
C50A C49A H49A 108.7 . . ?
C50A C49A C51A 115.0(7) . . ?
C51A C49A H49A 108.7 . . ?
C49A C50A H50A 109.5 . . ?
C49A C50A H50B 109.5 . . ?
C49A C50A H50C 109.5 . . ?
H50A C50A H50B 109.5 . . ?
H50A C50A H50C 109.5 . . ?
H50B C50A H50C 109.5 . . ?
C49A C51A H51A 109.5 . . ?
C49A C51A H51B 109.5 . . ?
C49A C51A H51C 109.5 . . ?
H51A C51A H51B 109.5 . . ?
H51A C51A H51C 109.5 . . ?
H51B C51A H51C 109.5 . . ?
O13A C52A N7A 125.0(6) . . ?
O13A C52A C53A 130.4(6) . . ?
N7A C52A C53A 104.6(5) . . ?
C52A C53A P4A 122.4(5) . . ?
C52A C53A C54A 106.2(5) . . ?
C54A C53A P4A 128.8(5) . . ?
N8A C54A C53A 111.7(6) . . ?
N8A C54A C55A 121.6(6) . . ?
C53A C54A C55A 126.7(6) . . ?
C54A C55A H55A 109.5 . . ?
C54A C55A H55B 109.5 . . ?
C54A C55A H55C 109.5 . . ?
H55A C55A H55B 109.5 . . ?
H55A C55A H55C 109.5 . . ?
H55B C55A H55C 109.5 . . ?
C57A C56A N7A 122.2(6) . . ?
C57A C56A C61A 120.0(6) . . ?
C61A C56A N7A 117.7(6) . . ?
C56A C57A H57A 120.4 . . ?
C56A C57A C58A 119.2(6) . . ?
C58A C57A H57A 120.4 . . ?
C57A C58A H58A 118.8 . . ?
C59A C58A C57A 122.4(7) . . ?
C59A C58A H58A 118.8 . . ?
C58A C59A C60A 117.0(6) . . ?
C58A C59A C62A 121.7(7) . . ?
C60A C59A C62A 121.2(6) . . ?
C59A C60A H60A 119.1 . . ?
C59A C60A C61A 121.9(6) . . ?
C61A C60A H60A 119.1 . . ?
C56A C61A H61A 120.3 . . ?
C60A C61A C56A 119.5(7) . . ?
C60A C61A H61A 120.3 . . ?
C59A C62A H62A 109.5 . . ?
C59A C62A H62B 109.5 . . ?
C59A C62A H62C 109.5 . . ?
H62A C62A H62B 109.5 . . ?
H62A C62A H62C 109.5 . . ?
H62B C62A H62C 109.5 . . ?
O15A C63A H63A 109.8 . . ?
O15A C63A C64A 110.8(5) . . ?
O15A C63A C65A 104.5(6) . . ?
C64A C63A H63A 109.8 . . ?
C65A C63A H63A 109.8 . . ?
C65A C63A C64A 111.9(6) . . ?
C63A C64A H64A 109.5 . . ?
C63A C64A H64B 109.5 . . ?
C63A C64A H64C 109.5 . . ?
H64A C64A H64B 109.5 . . ?
H64A C64A H64C 109.5 . . ?
H64B C64A H64C 109.5 . . ?
C63A C65A H65A 109.5 . . ?
C63A C65A H65B 109.5 . . ?
C63A C65A H65C 109.5 . . ?
H65A C65A H65B 109.5 . . ?
H65A C65A H65C 109.5 . . ?
H65B C65A H65C 109.5 . . ?
O16A C66A H66A 109.7 . . ?
O16A C66A C67A 109.3(6) . . ?
O16A C66A C68A 106.7(5) . . ?
C67A C66A H66A 109.7 . . ?
C68A C66A H66A 109.7 . . ?
C68A C66A C67A 111.6(6) . . ?
C66A C67A H67A 109.5 . . ?
C66A C67A H67B 109.5 . . ?
C66A C67A H67C 109.5 . . ?
H67A C67A H67B 109.5 . . ?
H67A C67A H67C 109.5 . . ?
H67B C67A H67C 109.5 . . ?
C66A C68A H68A 109.5 . . ?
C66A C68A H68B 109.5 . . ?
C66A C68A H68C 109.5 . . ?
H68A C68A H68B 109.5 . . ?
H68A C68A H68C 109.5 . . ?
H68B C68A H68C 109.5 . . ?
O1B U1B O2B 73.25(15) . . ?
O1B U1B O5B 144.55(15) . . ?
O1B U1B O6B 83.14(16) . . ?
O1B U1B O9B 106.67(17) . . ?
O1B U1B O10B 142.39(16) . . ?
O1B U1B O13B 76.11(17) . . ?
O1B U1B O14B 73.08(16) . . ?
O2B U1B O6B 74.70(15) . . ?
O2B U1B O14B 123.54(15) . . ?
O5B U1B O2B 73.17(15) . . ?
O5B U1B O6B 77.39(15) . . ?
O5B U1B O10B 72.12(15) . . ?
O5B U1B O14B 137.11(15) . . ?
O6B U1B O14B 141.95(15) . . ?
O9B U1B O2B 75.70(16) . . ?
O9B U1B O5B 75.45(16) . . ?
O9B U1B O6B 144.39(15) . . ?
O9B U1B O10B 87.83(16) . . ?
O9B U1B O13B 143.53(15) . . ?
O9B U1B O14B 72.38(15) . . ?
O10B U1B O2B 144.32(15) . . ?
O10B U1B O6B 105.24(15) . . ?
O10B U1B O14B 79.01(15) . . ?
O13B U1B O2B 136.56(16) . . ?
O13B U1B O5B 123.65(16) . . ?
O13B U1B O6B 71.71(15) . . ?
O13B U1B O10B 72.25(16) . . ?
O13B U1B O14B 73.97(15) . . ?
O2B P1B O3B 115.2(3) . . ?
O2B P1B O4B 111.3(3) . . ?
O2B P1B C2B 109.9(3) . . ?
O3B P1B O4B 103.0(3) . . ?
O3B P1B C2B 103.1(3) . . ?
O4B P1B C2B 114.1(3) . . ?
O6B P2B O7B 112.4(3) . . ?
O6B P2B O8B 113.4(3) . . ?
O6B P2B C53B 109.7(3) . . ?
O7B P2B C53B 111.7(3) . . ?
O8B P2B O7B 101.5(2) . . ?
O8B P2B C53B 107.8(3) . . ?
O10B P3B O11B 113.4(3) . . ?
O10B P3B O12B 113.6(3) . . ?
O10B P3B C19B 107.7(3) . . ?
O11B P3B O12B 98.4(3) . . ?
O11B P3B C19B 111.8(3) . . ?
O12B P3B C19B 111.9(3) . . ?
O14B P4B O15B 113.8(3) . . ?
O14B P4B O16B 113.2(3) . . ?
O14B P4B C36B 109.3(3) . . ?
O15B P4B O16B 101.5(3) . . ?
O15B P4B C36B 110.6(3) . . ?
O16B P4B C36B 108.2(3) . . ?
C1B O1B U1B 141.3(4) . . ?
P1B O2B U1B 142.7(3) . . ?
C12B O3B P1B 123.9(4) . . ?
C15B O4B P1B 121.7(4) . . ?
C18B O5B U1B 139.3(4) . . ?
P2B O6B U1B 145.1(3) . . ?
C29B O7B P2B 121.4(4) . . ?
C32B O8B P2B 121.4(4) . . ?
C35B O9B U1B 141.3(4) . . ?
P3B O10B U1B 144.2(3) . . ?
C46B O11B P3B 117.5(4) . . ?
C49B O12B P3B 122.7(4) . . ?
C52B O13B U1B 141.5(4) . . ?
P4B O14B U1B 141.7(3) . . ?
C63B O15B P4B 121.6(4) . . ?
C66B O16B P4B 122.4(4) . . ?
N2B N1B C5B 119.4(5) . . ?
C1B N1B N2B 111.2(5) . . ?
C1B N1B C5B 129.4(5) . . ?
C3B N2B N1B 105.8(5) . . ?
N4B N3B C22B 119.0(5) . . ?
C18B N3B N4B 111.0(5) . . ?
C18B N3B C22B 128.9(5) . . ?
C20B N4B N3B 105.9(5) . . ?
N6B N5B C39B 119.1(5) . . ?
C35B N5B N6B 111.5(5) . . ?
C35B N5B C39B 128.8(5) . . ?
C37B N6B N5B 105.5(5) . . ?
N8B N7B C56B 118.7(5) . . ?
C52B N7B N8B 112.0(5) . . ?
C52B N7B C56B 128.6(6) . . ?
C54B N8B N7B 105.2(5) . . ?
O1B C1B N1B 125.0(6) . . ?
O1B C1B C2B 128.8(6) . . ?
N1B C1B C2B 106.2(6) . . ?
C1B C2B P1B 122.4(5) . . ?
C1B C2B C3B 105.3(6) . . ?
C3B C2B P1B 130.9(5) . . ?
N2B C3B C2B 111.4(6) . . ?
N2B C3B C4B 121.2(6) . . ?
C2B C3B C4B 127.3(6) . . ?
C3B C4B H4BA 109.5 . . ?
C3B C4B H4BB 109.5 . . ?
C3B C4B H4BC 109.5 . . ?
H4BA C4B H4BB 109.5 . . ?
H4BA C4B H4BC 109.5 . . ?
H4BB C4B H4BC 109.5 . . ?
C6B C5B N1B 121.3(6) . . ?
C6B C5B C10B 120.1(6) . . ?
C10B C5B N1B 118.6(6) . . ?
C5B C6B H6B 120.6 . . ?
C5B C6B C7B 118.8(6) . . ?
C7B C6B H6B 120.6 . . ?
C6B C7B H7B 118.8 . . ?
C8B C7B C6B 122.4(7) . . ?
C8B C7B H7B 118.8 . . ?
C7B C8B C9B 117.4(7) . . ?
C7B C8B C11B 121.3(7) . . ?
C9B C8B C11B 121.4(7) . . ?
C8B C9B H9B 119.0 . . ?
C8B C9B C10B 121.9(6) . . ?
C10B C9B H9B 119.0 . . ?
C5B C10B C9B 119.2(6) . . ?
C5B C10B H10B 120.4 . . ?
C9B C10B H10B 120.4 . . ?
C8B C11B H11D 109.5 . . ?
C8B C11B H11E 109.5 . . ?
C8B C11B H11F 109.5 . . ?
H11D C11B H11E 109.5 . . ?
H11D C11B H11F 109.5 . . ?
H11E C11B H11F 109.5 . . ?
O3B C12B H12B 110.2 . . ?
O3B C12B C13B 107.4(9) . . ?
O3B C12B C14B 104.8(7) . . ?
C13B C12B H12B 110.2 . . ?
C13B C12B C14B 113.9(9) . . ?
C14B C12B H12B 110.2 . . ?
C12B C13B H13D 109.5 . . ?
C12B C13B H13E 109.5 . . ?
C12B C13B H13F 109.5 . . ?
H13D C13B H13E 109.5 . . ?
H13D C13B H13F 109.5 . . ?
H13E C13B H13F 109.5 . . ?
C12B C14B H14E 109.5 . . ?
C12B C14B H14F 109.5 . . ?
C12B C14B H14D 109.5 . . ?
H14E C14B H14F 109.5 . . ?
H14E C14B H14D 109.5 . . ?
H14F C14B H14D 109.5 . . ?
O4B C15B H15B 109.7 . . ?
O4B C15B C16B 104.9(6) . . ?
O4B C15B C17B 109.9(6) . . ?
C16B C15B H15B 109.7 . . ?
C16B C15B C17B 112.7(8) . . ?
C17B C15B H15B 109.7 . . ?
C15B C16B H16D 109.5 . . ?
C15B C16B H16E 109.5 . . ?
C15B C16B H16F 109.5 . . ?
H16D C16B H16E 109.5 . . ?
H16D C16B H16F 109.5 . . ?
H16E C16B H16F 109.5 . . ?
C15B C17B H17D 109.5 . . ?
C15B C17B H17E 109.5 . . ?
C15B C17B H17F 109.5 . . ?
H17D C17B H17E 109.5 . . ?
H17D C17B H17F 109.5 . . ?
H17E C17B H17F 109.5 . . ?
O5B C18B N3B 124.1(6) . . ?
O5B C18B C19B 129.3(6) . . ?
N3B C18B C19B 106.5(5) . . ?
C18B C19B P3B 124.0(5) . . ?
C18B C19B C20B 104.6(6) . . ?
C20B C19B P3B 130.7(5) . . ?
N4B C20B C19B 111.9(6) . . ?
N4B C20B C21B 121.4(6) . . ?
C19B C20B C21B 126.7(6) . . ?
C20B C21B H21E 109.5 . . ?
C20B C21B H21D 109.5 . . ?
C20B C21B H21F 109.5 . . ?
H21E C21B H21D 109.5 . . ?
H21E C21B H21F 109.5 . . ?
H21D C21B H21F 109.5 . . ?
C23B C22B N3B 119.0(6) . . ?
C27B C22B N3B 122.0(6) . . ?
C27B C22B C23B 119.0(6) . . ?
C22B C23B H23B 119.8 . . ?
C24B C23B C22B 120.3(6) . . ?
C24B C23B H23B 119.8 . . ?
C23B C24B H24B 119.1 . . ?
C23B C24B C25B 121.9(6) . . ?
C25B C24B H24B 119.1 . . ?
C24B C25B C26B 116.9(6) . . ?
C24B C25B C28B 121.1(6) . . ?
C26B C25B C28B 121.9(6) . . ?
C25B C26B H26B 118.9 . . ?
C27B C26B C25B 122.3(6) . . ?
C27B C26B H26B 118.9 . . ?
C22B C27B H27B 120.2 . . ?
C26B C27B C22B 119.6(6) . . ?
C26B C27B H27B 120.2 . . ?
C25B C28B H28D 109.5 . . ?
C25B C28B H28E 109.5 . . ?
C25B C28B H28F 109.5 . . ?
H28D C28B H28E 109.5 . . ?
H28D C28B H28F 109.5 . . ?
H28E C28B H28F 109.5 . . ?
O7B C29B H29B 109.2 . . ?
O7B C29B C30B 106.4(6) . . ?
O7B C29B C31B 110.1(6) . . ?
C30B C29B H29B 109.2 . . ?
C31B C29B H29B 109.2 . . ?
C31B C29B C30B 112.7(7) . . ?
C29B C30B H30D 109.5 . . ?
C29B C30B H30E 109.5 . . ?
C29B C30B H30F 109.5 . . ?
H30D C30B H30E 109.5 . . ?
H30D C30B H30F 109.5 . . ?
H30E C30B H30F 109.5 . . ?
C29B C31B H31D 109.5 . . ?
C29B C31B H31E 109.5 . . ?
C29B C31B H31F 109.5 . . ?
H31D C31B H31E 109.5 . . ?
H31D C31B H31F 109.5 . . ?
H31E C31B H31F 109.5 . . ?
O8B C32B H32B 109.5 . . ?
O8B C32B C33B 109.6(6) . . ?
O8B C32B C34B 105.5(6) . . ?
C33B C32B H32B 109.5 . . ?
C33B C32B C34B 113.1(7) . . ?
C34B C32B H32B 109.5 . . ?
C32B C33B H33D 109.5 . . ?
C32B C33B H33E 109.5 . . ?
C32B C33B H33F 109.5 . . ?
H33D C33B H33E 109.5 . . ?
H33D C33B H33F 109.5 . . ?
H33E C33B H33F 109.5 . . ?
C32B C34B H34F 109.5 . . ?
C32B C34B H34D 109.5 . . ?
C32B C34B H34E 109.5 . . ?
H34F C34B H34D 109.5 . . ?
H34F C34B H34E 109.5 . . ?
H34D C34B H34E 109.5 . . ?
O9B C35B N5B 122.9(6) . . ?
O9B C35B C36B 130.9(7) . . ?
N5B C35B C36B 106.2(6) . . ?
C35B C36B P4B 121.5(5) . . ?
C35B C36B C37B 104.8(6) . . ?
C37B C36B P4B 133.7(5) . . ?
N6B C37B C36B 112.0(6) . . ?
N6B C37B C38B 121.1(6) . . ?
C36B C37B C38B 126.9(6) . . ?
C37B C38B H38D 109.5 . . ?
C37B C38B H38E 109.5 . . ?
C37B C38B H38F 109.5 . . ?
H38D C38B H38E 109.5 . . ?
H38D C38B H38F 109.5 . . ?
H38E C38B H38F 109.5 . . ?
C40B C39B N5B 121.1(6) . . ?
C44B C39B N5B 119.6(6) . . ?
C44B C39B C40B 119.4(6) . . ?
C39B C40B H40B 120.3 . . ?
C41B C40B C39B 119.4(6) . . ?
C41B C40B H40B 120.3 . . ?
C40B C41B H41B 119.2 . . ?
C42B C41B C40B 121.6(7) . . ?
C42B C41B H41B 119.2 . . ?
C41B C42B C43B 118.3(7) . . ?
C41B C42B C45B 121.2(7) . . ?
C43B C42B C45B 120.5(7) . . ?
C42B C43B H43B 119.5 . . ?
C44B C43B C42B 121.0(7) . . ?
C44B C43B H43B 119.5 . . ?
C39B C44B C43B 120.4(7) . . ?
C39B C44B H44B 119.8 . . ?
C43B C44B H44B 119.8 . . ?
C42B C45B H45D 109.5 . . ?
C42B C45B H45E 109.5 . . ?
C42B C45B H45F 109.5 . . ?
H45D C45B H45E 109.5 . . ?
H45D C45B H45F 109.5 . . ?
H45E C45B H45F 109.5 . . ?
O11B C46B H46B 109.4 . . ?
O11B C46B C47B 105.9(6) . . ?
O11B C46B C48B 109.2(6) . . ?
C47B C46B H46B 109.4 . . ?
C47B C46B C48B 113.6(7) . . ?
C48B C46B H46B 109.4 . . ?
C46B C47B H47D 109.5 . . ?
C46B C47B H47E 109.5 . . ?
C46B C47B H47F 109.5 . . ?
H47D C47B H47E 109.5 . . ?
H47D C47B H47F 109.5 . . ?
H47E C47B H47F 109.5 . . ?
C46B C48B H48D 109.5 . . ?
C46B C48B H48E 109.5 . . ?
C46B C48B H48F 109.5 . . ?
H48D C48B H48E 109.5 . . ?
H48D C48B H48F 109.5 . . ?
H48E C48B H48F 109.5 . . ?
O12B C49B H49B 109.2 . . ?
O12B C49B C50B 111.0(6) . . ?
O12B C49B C51B 105.1(6) . . ?
C50B C49B H49B 109.2 . . ?
C51B C49B H49B 109.2 . . ?
C51B C49B C50B 112.9(6) . . ?
C49B C50B H50D 109.5 . . ?
C49B C50B H50E 109.5 . . ?
C49B C50B H50F 109.5 . . ?
H50D C50B H50E 109.5 . . ?
H50D C50B H50F 109.5 . . ?
H50E C50B H50F 109.5 . . ?
C49B C51B H51D 109.5 . . ?
C49B C51B H51E 109.5 . . ?
C49B C51B H51F 109.5 . . ?
H51D C51B H51E 109.5 . . ?
H51D C51B H51F 109.5 . . ?
H51E C51B H51F 109.5 . . ?
O13B C52B N7B 124.1(6) . . ?
O13B C52B C53B 130.9(6) . . ?
N7B C52B C53B 105.0(6) . . ?
C52B C53B P2B 120.7(5) . . ?
C52B C53B C54B 105.6(6) . . ?
C54B C53B P2B 133.3(5) . . ?
N8B C54B C53B 112.2(6) . . ?
N8B C54B C55B 120.7(6) . . ?
C53B C54B C55B 127.2(6) . . ?
C54B C55B H55D 109.5 . . ?
C54B C55B H55E 109.5 . . ?
C54B C55B H55F 109.5 . . ?
H55D C55B H55E 109.5 . . ?
H55D C55B H55F 109.5 . . ?
H55E C55B H55F 109.5 . . ?
C57B C56B N7B 120.2(7) . . ?
C61B C56B N7B 119.2(6) . . ?
C61B C56B C57B 120.5(7) . . ?
C56B C57B H57B 121.0 . . ?
C58B C57B C56B 118.1(8) . . ?
C58B C57B H57B 121.0 . . ?
C57B C58B H58B 118.8 . . ?
C59B C58B C57B 122.4(8) . . ?
C59B C58B H58B 118.8 . . ?
C58B C59B C60B 117.5(7) . . ?
C58B C59B C62B 120.7(8) . . ?
C60B C59B C62B 121.8(8) . . ?
C59B C60B H60B 118.9 . . ?
C61B C60B C59B 122.3(8) . . ?
C61B C60B H60B 118.9 . . ?
C56B C61B C60B 119.1(7) . . ?
C56B C61B H61B 120.4 . . ?
C60B C61B H61B 120.4 . . ?
C59B C62B H62E 109.5 . . ?
C59B C62B H62F 109.5 . . ?
C59B C62B H62D 109.5 . . ?
H62E C62B H62F 109.5 . . ?
H62E C62B H62D 109.5 . . ?
H62F C62B H62D 109.5 . . ?
O15B C63B H63B 109.1 . . ?
O15B C63B C64B 110.4(6) . . ?
O15B C63B C65B 105.9(6) . . ?
C64B C63B H63B 109.1 . . ?
C64B C63B C65B 113.1(7) . . ?
C65B C63B H63B 109.1 . . ?
C63B C64B H64E 109.5 . . ?
C63B C64B H64F 109.5 . . ?
C63B C64B H64D 109.5 . . ?
H64E C64B H64F 109.5 . . ?
H64E C64B H64D 109.5 . . ?
H64F C64B H64D 109.5 . . ?
C63B C65B H65D 109.5 . . ?
C63B C65B H65E 109.5 . . ?
C63B C65B H65F 109.5 . . ?
H65D C65B H65E 109.5 . . ?
H65D C65B H65F 109.5 . . ?
H65E C65B H65F 109.5 . . ?
O16B C66B H66B 109.4 . . ?
O16B C66B C67B 109.2(6) . . ?
O16B C66B C68B 106.2(6) . . ?
C67B C66B H66B 109.4 . . ?
C68B C66B H66B 109.4 . . ?
C68B C66B C67B 113.3(6) . . ?
C66B C67B H67E 109.5 . . ?
C66B C67B H67F 109.5 . . ?
C66B C67B H67D 109.5 . . ?
H67E C67B H67F 109.5 . . ?
H67E C67B H67D 109.5 . . ?
H67F C67B H67D 109.5 . . ?
C66B C68B H68E 109.5 . . ?
C66B C68B H68D 109.5 . . ?
C66B C68B H68F 109.5 . . ?
H68E C68B H68D 109.5 . . ?
H68E C68B H68F 109.5 . . ?
H68D C68B H68F 109.5 . . ?

loop_
_geom_bond_atom_site_label_1
_geom_bond_atom_site_label_2
_geom_bond_distance
_geom_bond_site_symmetry_2
_geom_bond_publ_flag
U1A O1A 2.260(4) . ?
U1A O2A 2.443(4) . ?
U1A O5A 2.278(4) . ?
U1A O6A 2.416(4) . ?
U1A O9A 2.301(4) . ?
U1A O10A 2.385(4) . ?
U1A O13A 2.357(4) . ?
U1A O14A 2.393(4) . ?
P1A O2A 1.503(5) . ?
P1A O3A 1.563(5) . ?
P1A O4A 1.573(5) . ?
P1A C2A 1.730(7) . ?
P2A O6A 1.513(5) . ?
P2A O7A 1.569(5) . ?
P2A O8A 1.564(5) . ?
P2A C19A 1.728(6) . ?
P3A O10A 1.510(4) . ?
P3A O11A 1.574(5) . ?
P3A O12A 1.562(5) . ?
P3A C36A 1.729(7) . ?
P4A O14A 1.505(5) . ?
P4A O15A 1.563(5) . ?
P4A O16A 1.579(5) . ?
P4A C53A 1.729(6) . ?
O1A C1A 1.301(7) . ?
O3A C12A 1.465(8) . ?
O4A C15A 1.462(8) . ?
O5A C18A 1.298(8) . ?
O7A C29A 1.475(8) . ?
O8A C32A 1.471(8) . ?
O9A C35A 1.291(7) . ?
O11A C46A 1.467(9) . ?
O12A C49A 1.477(8) . ?
O13A C52A 1.299(8) . ?
O15A C63A 1.472(8) . ?
O16A C66A 1.483(8) . ?
N1A N2A 1.390(7) . ?
N1A C1A 1.378(8) . ?
N1A C5A 1.421(8) . ?
N2A C3A 1.307(9) . ?
N3A N4A 1.381(8) . ?
N3A C18A 1.371(8) . ?
N3A C22A 1.422(8) . ?
N4A C20A 1.312(9) . ?
N5A N6A 1.399(7) . ?
N5A C35A 1.372(8) . ?
N5A C39A 1.429(8) . ?
N6A C37A 1.318(9) . ?
N7A N8A 1.387(8) . ?
N7A C52A 1.385(8) . ?
N7A C56A 1.430(8) . ?
N8A C54A 1.308(8) . ?
C1A C2A 1.399(9) . ?
C2A C3A 1.436(9) . ?
C3A C4A 1.490(9) . ?
C4A H4AA 0.9800 . ?
C4A H4AB 0.9800 . ?
C4A H4AC 0.9800 . ?
C5A C6A 1.409(9) . ?
C5A C10A 1.373(9) . ?
C6A H6A 0.9500 . ?
C6A C7A 1.384(9) . ?
C7A H7A 0.9500 . ?
C7A C8A 1.402(10) . ?
C8A C9A 1.382(10) . ?
C8A C11A 1.525(10) . ?
C9A H9A 0.9500 . ?
C9A C10A 1.398(9) . ?
C10A H10A 0.9500 . ?
C11A H11A 0.9800 . ?
C11A H11B 0.9800 . ?
C11A H11C 0.9800 . ?
C12A H12A 1.0000 . ?
C12A C13A 1.508(10) . ?
C12A C14A 1.519(10) . ?
C13A H13A 0.9800 . ?
C13A H13B 0.9800 . ?
C13A H13C 0.9800 . ?
C14A H14A 0.9800 . ?
C14A H14B 0.9800 . ?
C14A H14C 0.9800 . ?
C15A H15A 1.0000 . ?
C15A C16A 1.506(9) . ?
C15A C17A 1.517(10) . ?
C16A H16A 0.9800 . ?
C16A H16B 0.9800 . ?
C16A H16C 0.9800 . ?
C17A H17A 0.9800 . ?
C17A H17B 0.9800 . ?
C17A H17C 0.9800 . ?
C18A C19A 1.406(8) . ?
C19A C20A 1.427(9) . ?
C20A C21A 1.489(9) . ?
C21A H21A 0.9800 . ?
C21A H21B 0.9800 . ?
C21A H21C 0.9800 . ?
C22A C23A 1.388(10) . ?
C22A C27A 1.389(9) . ?
C23A H23A 0.9500 . ?
C23A C24A 1.408(9) . ?
C24A H24A 0.9500 . ?
C24A C25A 1.382(10) . ?
C25A C26A 1.384(11) . ?
C25A C28A 1.524(10) . ?
C26A H26A 0.9500 . ?
C26A C27A 1.386(10) . ?
C27A H27A 0.9500 . ?
C28A H28A 0.9800 . ?
C28A H28B 0.9800 . ?
C28A H28C 0.9800 . ?
C29A H29A 1.0000 . ?
C29A C30A 1.506(12) . ?
C29A C31A 1.523(10) . ?
C30A H30A 0.9800 . ?
C30A H30B 0.9800 . ?
C30A H30C 0.9800 . ?
C31A H31A 0.9800 . ?
C31A H31B 0.9800 . ?
C31A H31C 0.9800 . ?
C32A H32A 1.0000 . ?
C32A C33A 1.513(11) . ?
C32A C34A 1.510(10) . ?
C33A H33A 0.9800 . ?
C33A H33B 0.9800 . ?
C33A H33C 0.9800 . ?
C34A H34A 0.9800 . ?
C34A H34B 0.9800 . ?
C34A H34C 0.9800 . ?
C35A C36A 1.393(9) . ?
C36A C37A 1.427(8) . ?
C37A C38A 1.492(9) . ?
C38A H38A 0.9800 . ?
C38A H38B 0.9800 . ?
C38A H38C 0.9800 . ?
C39A C40A 1.398(9) . ?
C39A C44A 1.383(9) . ?
C40A H40A 0.9500 . ?
C40A C41A 1.393(9) . ?
C41A H41A 0.9500 . ?
C41A C42A 1.383(9) . ?
C42A C43A 1.385(10) . ?
C42A C45A 1.515(10) . ?
C43A H43A 0.9500 . ?
C43A C44A 1.389(10) . ?
C44A H44A 0.9500 . ?
C45A H45A 0.9800 . ?
C45A H45B 0.9800 . ?
C45A H45C 0.9800 . ?
C46A H46A 1.0000 . ?
C46A C47A 1.495(13) . ?
C46A C48A 1.513(12) . ?
C47A H47A 0.9800 . ?
C47A H47B 0.9800 . ?
C47A H47C 0.9800 . ?
C48A H48A 0.9800 . ?
C48A H48B 0.9800 . ?
C48A H48C 0.9800 . ?
C49A H49A 1.0000 . ?
C49A C50A 1.487(10) . ?
C49A C51A 1.494(10) . ?
C50A H50A 0.9800 . ?
C50A H50B 0.9800 . ?
C50A H50C 0.9800 . ?
C51A H51A 0.9800 . ?
C51A H51B 0.9800 . ?
C51A H51C 0.9800 . ?
C52A C53A 1.396(9) . ?
C53A C54A 1.423(9) . ?
C54A C55A 1.492(9) . ?
C55A H55A 0.9800 . ?
C55A H55B 0.9800 . ?
C55A H55C 0.9800 . ?
C56A C57A 1.380(10) . ?
C56A C61A 1.392(9) . ?
C57A H57A 0.9500 . ?
C57A C58A 1.393(9) . ?
C58A H58A 0.9500 . ?
C58A C59A 1.388(10) . ?
C59A C60A 1.389(10) . ?
C59A C62A 1.508(9) . ?
C60A H60A 0.9500 . ?
C60A C61A 1.391(9) . ?
C61A H61A 0.9500 . ?
C62A H62A 0.9800 . ?
C62A H62B 0.9800 . ?
C62A H62C 0.9800 . ?
C63A H63A 1.0000 . ?
C63A C64A 1.512(10) . ?
C63A C65A 1.509(10) . ?
C64A H64A 0.9800 . ?
C64A H64B 0.9800 . ?
C64A H64C 0.9800 . ?
C65A H65A 0.9800 . ?
C65A H65B 0.9800 . ?
C65A H65C 0.9800 . ?
C66A H66A 1.0000 . ?
C66A C67A 1.527(10) . ?
C66A C68A 1.509(9) . ?
C67A H67A 0.9800 . ?
C67A H67B 0.9800 . ?
C67A H67C 0.9800 . ?
C68A H68A 0.9800 . ?
C68A H68B 0.9800 . ?
C68A H68C 0.9800 . ?
U1B O1B 2.279(4) . ?
U1B O2B 2.370(4) . ?
U1B O5B 2.347(4) . ?
U1B O6B 2.379(4) . ?
U1B O9B 2.284(4) . ?
U1B O10B 2.364(4) . ?
U1B O13B 2.327(5) . ?
U1B O14B 2.389(4) . ?
P1B O2B 1.510(5) . ?
P1B O3B 1.566(5) . ?
P1B O4B 1.570(5) . ?
P1B C2B 1.731(7) . ?
P2B O6B 1.508(5) . ?
P2B O7B 1.573(5) . ?
P2B O8B 1.569(5) . ?
P2B C53B 1.733(7) . ?
P3B O10B 1.505(4) . ?
P3B O11B 1.568(5) . ?
P3B O12B 1.570(5) . ?
P3B C19B 1.717(7) . ?
P4B O14B 1.510(5) . ?
P4B O15B 1.566(5) . ?
P4B O16B 1.578(5) . ?
P4B C36B 1.727(7) . ?
O1B C1B 1.299(8) . ?
O3B C12B 1.449(9) . ?
O4B C15B 1.470(8) . ?
O5B C18B 1.295(7) . ?
O7B C29B 1.481(8) . ?
O8B C32B 1.473(8) . ?
O9B C35B 1.299(8) . ?
O11B C46B 1.472(8) . ?
O12B C49B 1.477(8) . ?
O13B C52B 1.288(8) . ?
O15B C63B 1.456(9) . ?
O16B C66B 1.461(8) . ?
N1B N2B 1.378(7) . ?
N1B C1B 1.375(8) . ?
N1B C5B 1.422(8) . ?
N2B C3B 1.319(9) . ?
N3B N4B 1.394(7) . ?
N3B C18B 1.380(8) . ?
N3B C22B 1.413(9) . ?
N4B C20B 1.306(9) . ?
N5B N6B 1.383(7) . ?
N5B C35B 1.372(9) . ?
N5B C39B 1.419(8) . ?
N6B C37B 1.301(9) . ?
N7B N8B 1.387(8) . ?
N7B C52B 1.371(8) . ?
N7B C56B 1.430(8) . ?
N8B C54B 1.310(9) . ?
C1B C2B 1.392(9) . ?
C2B C3B 1.419(9) . ?
C3B C4B 1.483(10) . ?
C4B H4BA 0.9800 . ?
C4B H4BB 0.9800 . ?
C4B H4BC 0.9800 . ?
C5B C6B 1.390(9) . ?
C5B C10B 1.393(9) . ?
C6B H6B 0.9500 . ?
C6B C7B 1.394(10) . ?
C7B H7B 0.9500 . ?
C7B C8B 1.385(10) . ?
C8B C9B 1.386(10) . ?
C8B C11B 1.503(10) . ?
C9B H9B 0.9500 . ?
C9B C10B 1.393(10) . ?
C10B H10B 0.9500 . ?
C11B H11D 0.9800 . ?
C11B H11E 0.9800 . ?
C11B H11F 0.9800 . ?
C12B H12B 1.0000 . ?
C12B C13B 1.482(15) . ?
C12B C14B 1.520(14) . ?
C13B H13D 0.9800 . ?
C13B H13E 0.9800 . ?
C13B H13F 0.9800 . ?
C14B H14E 0.9800 . ?
C14B H14F 0.9800 . ?
C14B H14D 0.9800 . ?
C15B H15B 1.0000 . ?
C15B C16B 1.491(11) . ?
C15B C17B 1.509(11) . ?
C16B H16D 0.9800 . ?
C16B H16E 0.9800 . ?
C16B H16F 0.9800 . ?
C17B H17D 0.9800 . ?
C17B H17E 0.9800 . ?
C17B H17F 0.9800 . ?
C18B C19B 1.397(9) . ?
C19B C20B 1.442(9) . ?
C20B C21B 1.500(9) . ?
C21B H21E 0.9800 . ?
C21B H21D 0.9800 . ?
C21B H21F 0.9800 . ?
C22B C23B 1.395(9) . ?
C22B C27B 1.392(9) . ?
C23B H23B 0.9500 . ?
C23B C24B 1.381(10) . ?
C24B H24B 0.9500 . ?
C24B C25B 1.390(10) . ?
C25B C26B 1.397(10) . ?
C25B C28B 1.513(10) . ?
C26B H26B 0.9500 . ?
C26B C27B 1.387(10) . ?
C27B H27B 0.9500 . ?
C28B H28D 0.9800 . ?
C28B H28E 0.9800 . ?
C28B H28F 0.9800 . ?
C29B H29B 1.0000 . ?
C29B C30B 1.511(12) . ?
C29B C31B 1.489(12) . ?
C30B H30D 0.9800 . ?
C30B H30E 0.9800 . ?
C30B H30F 0.9800 . ?
C31B H31D 0.9800 . ?
C31B H31E 0.9800 . ?
C31B H31F 0.9800 . ?
C32B H32B 1.0000 . ?
C32B C33B 1.505(11) . ?
C32B C34B 1.513(11) . ?
C33B H33D 0.9800 . ?
C33B H33E 0.9800 . ?
C33B H33F 0.9800 . ?
C34B H34F 0.9800 . ?
C34B H34D 0.9800 . ?
C34B H34E 0.9800 . ?
C35B C36B 1.389(9) . ?
C36B C37B 1.432(9) . ?
C37B C38B 1.494(9) . ?
C38B H38D 0.9800 . ?
C38B H38E 0.9800 . ?
C38B H38F 0.9800 . ?
C39B C40B 1.400(9) . ?
C39B C44B 1.375(9) . ?
C40B H40B 0.9500 . ?
C40B C41B 1.392(10) . ?
C41B H41B 0.9500 . ?
C41B C42B 1.372(11) . ?
C42B C43B 1.395(11) . ?
C42B C45B 1.514(10) . ?
C43B H43B 0.9500 . ?
C43B C44B 1.386(10) . ?
C44B H44B 0.9500 . ?
C45B H45D 0.9800 . ?
C45B H45E 0.9800 . ?
C45B H45F 0.9800 . ?
C46B H46B 1.0000 . ?
C46B C47B 1.490(11) . ?
C46B C48B 1.514(11) . ?
C47B H47D 0.9800 . ?
C47B H47E 0.9800 . ?
C47B H47F 0.9800 . ?
C48B H48D 0.9800 . ?
C48B H48E 0.9800 . ?
C48B H48F 0.9800 . ?
C49B H49B 1.0000 . ?
C49B C50B 1.521(10) . ?
C49B C51B 1.499(10) . ?
C50B H50D 0.9800 . ?
C50B H50E 0.9800 . ?
C50B H50F 0.9800 . ?
C51B H51D 0.9800 . ?
C51B H51E 0.9800 . ?
C51B H51F 0.9800 . ?
C52B C53B 1.410(9) . ?
C53B C54B 1.411(9) . ?
C54B C55B 1.494(9) . ?
C55B H55D 0.9800 . ?
C55B H55E 0.9800 . ?
C55B H55F 0.9800 . ?
C56B C57B 1.407(10) . ?
C56B C61B 1.384(11) . ?
C57B H57B 0.9500 . ?
C57B C58B 1.396(11) . ?
C58B H58B 0.9500 . ?
C58B C59B 1.382(13) . ?
C59B C60B 1.389(12) . ?
C59B C62B 1.514(11) . ?
C60B H60B 0.9500 . ?
C60B C61B 1.384(10) . ?
C61B H61B 0.9500 . ?
C62B H62E 0.9800 . ?
C62B H62F 0.9800 . ?
C62B H62D 0.9800 . ?
C63B H63B 1.0000 . ?
C63B C64B 1.507(10) . ?
C63B C65B 1.513(10) . ?
C64B H64E 0.9800 . ?
C64B H64F 0.9800 . ?
C64B H64D 0.9800 . ?
C65B H65D 0.9800 . ?
C65B H65E 0.9800 . ?
C65B H65F 0.9800 . ?
C66B H66B 1.0000 . ?
C66B C67B 1.510(10) . ?
C66B C68B 1.506(10) . ?
C67B H67E 0.9800 . ?
C67B H67F 0.9800 . ?
C67B H67D 0.9800 . ?
C68B H68E 0.9800 . ?
C68B H68D 0.9800 . ?
C68B H68F 0.9800 . ?

loop_
_exptl_oxdiff_crystal_face_indexfrac_h
_exptl_oxdiff_crystal_face_indexfrac_k
_exptl_oxdiff_crystal_face_indexfrac_l
_exptl_oxdiff_crystal_face_x
_exptl_oxdiff_crystal_face_y
_exptl_oxdiff_crystal_face_z
-1.0008 0.0001 0.9987 -0.0530 0.0223 -0.0109
1.0008 -0.0001 -0.9987 0.0530 -0.0223 0.0109
-4.0003 0.0003 -1.0083 -0.0439 0.2022 0.0269
4.0003 -0.0003 1.0083 0.0439 -0.2022 -0.0269
-10.0139 -6.9935 7.0276 -0.2056 0.4431 -0.8483
10.0139 6.9935 -7.0276 0.2056 -0.4431 0.8483
